data_4338284
loop_
_publ_author_name
'Liu, Fupin'
'Wang, Song'
'Guan, Jian'
'Wei, Tao'
'Zeng, Minxiang'
'Yang, Shangfeng'

_publ_section_title
;
 Putting a Terbium-Monometallic Cyanide Cluster into the C82 Fullerene
 Cage: TbCN@C2(5)-C82.
;
_journal_issue 10
_journal_name_full 'Inorganic chemistry'
_journal_page_first 5201
_journal_page_last 5205
_journal_paper_doi 10.1021/ic500353k
_journal_volume 53
_journal_year 2014
_chemical_formula_moiety
;
Tb CN C82, Ni N4 C36 H44, 2 (C6 H6)
;
_chemical_formula_sum 'C131 H56 N5 Ni Tb'
_chemical_formula_weight 1917.44
_chemical_name_common ;TbCN@C2(5)-C82/Ni(OEP)/2benzene;
_chemical_name_systematic
;
 ?
;
_space_group_IT_number 12
_symmetry_cell_setting monoclinic
_symmetry_space_group_name_Hall '-C 2y'
_symmetry_space_group_name_H-M 'C 1 2/m 1'
_atom_sites_solution_hydrogens geom
_atom_sites_solution_primary direct
_atom_sites_solution_secondary difmap
_audit_creation_method SHELXL-97
_cell_angle_alpha 90.00
_cell_angle_beta 94.325(5)
_cell_angle_gamma 90.00
_cell_formula_units_Z 4
_cell_length_a 25.3200(12)
_cell_length_b 14.9752(9)
_cell_length_c 19.8856(10)
_cell_measurement_reflns_used 2936
_cell_measurement_temperature 100.01(10)
_cell_measurement_theta_max 70.3100
_cell_measurement_theta_min 3.9710
_cell_volume 7518.6(7)
_computing_cell_refinement
;
CrysAlisPro, Agilent Technologies,
Version 1.171.36.28 (release 01-02-2013 CrysAlis171 .NET)
(compiled Feb  1 2013,16:14:44)
;
_computing_data_collection
;
CrysAlisPro, Agilent Technologies,
Version 1.171.36.28 (release 01-02-2013 CrysAlis171 .NET)
(compiled Feb  1 2013,16:14:44)
;
_computing_data_reduction
;
CrysAlisPro, Agilent Technologies,
Version 1.171.36.28 (release 01-02-2013 CrysAlis171 .NET)
(compiled Feb  1 2013,16:14:44)
;
_computing_molecular_graphics 'Bruker SHELXTL'
_computing_publication_material 'Bruker SHELXTL'
_computing_structure_refinement 'SHELXL-97 (Sheldrick, 1997)'
_computing_structure_solution 'SHELXS-97 (Sheldrick, 1990)'
_diffrn_ambient_temperature 100.01(10)
_diffrn_detector_area_resol_mean 10.3415
_diffrn_measured_fraction_theta_full 0.967
_diffrn_measured_fraction_theta_max 0.967
_diffrn_measurement_device_type 'SuperNova, Dual, Cu at zero, Atlas'
_diffrn_measurement_method '\w scans'
_diffrn_radiation_monochromator mirror
_diffrn_radiation_source 'SuperNova (Cu) X-ray Source'
_diffrn_radiation_type CuK\a
_diffrn_radiation_wavelength 1.54178
_diffrn_reflns_av_R_equivalents 0.0936
_diffrn_reflns_av_sigmaI/netI 0.1009
_diffrn_reflns_limit_h_max 30
_diffrn_reflns_limit_h_min -20
_diffrn_reflns_limit_k_max 18
_diffrn_reflns_limit_k_min -17
_diffrn_reflns_limit_l_max 23
_diffrn_reflns_limit_l_min -24
_diffrn_reflns_number 15252
_diffrn_reflns_theta_full 71.30
_diffrn_reflns_theta_max 71.30
_diffrn_reflns_theta_min 3.43
_exptl_absorpt_coefficient_mu 5.434
_exptl_absorpt_correction_T_max 1.00000
_exptl_absorpt_correction_T_min 0.71272
_exptl_absorpt_correction_type multi-scan
_exptl_absorpt_process_details
;
CrysAlisPro, Agilent Technologies,
Version 1.171.36.28 (release 01-02-2013 CrysAlis171 .NET)
(compiled Feb  1 2013,16:14:44)
Empirical absorption correction using spherical harmonics,
 implemented in SCALE3 ABSPACK scaling algorithm.
;
_exptl_crystal_colour black
_exptl_crystal_density_diffrn 1.694
_exptl_crystal_density_method 'not measured'
_exptl_crystal_description block
_exptl_crystal_F_000 3880
_exptl_crystal_size_max 0.02
_exptl_crystal_size_mid 0.01
_exptl_crystal_size_min 0.01
_refine_diff_density_max 0.865
_refine_diff_density_min -0.781
_refine_diff_density_rms 0.113
_refine_ls_extinction_method none
_refine_ls_goodness_of_fit_ref 1.028
_refine_ls_hydrogen_treatment mixed
_refine_ls_matrix_type full
_refine_ls_number_parameters 1039
_refine_ls_number_reflns 7346
_refine_ls_number_restraints 6656
_refine_ls_restrained_S_all 1.781
_refine_ls_R_factor_all 0.1388
_refine_ls_R_factor_gt 0.1020
_refine_ls_shift/su_max 0.013
_refine_ls_shift/su_mean 0.000
_refine_ls_structure_factor_coef Fsqd
_refine_ls_weighting_details 'calc w=1/[\s^2^(Fo^2^)+(0.1744P)^2^+19.0557P] where P=(Fo^2^+2Fc^2^)/3'
_refine_ls_weighting_scheme calc
_refine_ls_wR_factor_gt 0.2645
_refine_ls_wR_factor_ref 0.3119
_reflns_number_gt 4724
_reflns_number_total 7346
_reflns_threshold_expression >2sigma(I)
_cod_data_source_file ic500353k_si_002.cif
_cod_data_source_block tbc83ni
_cod_depositor_comments 'Adding full bibliography for 4338284.cif.'
_cod_database_code 4338284

loop_
_symmetry_equiv_pos_as_xyz
'x, y, z'
'-x, y, -z'
'x+1/2, y+1/2, z'
'-x+1/2, y+1/2, -z'
'-x, -y, -z'
'x, -y, z'
'-x+1/2, -y+1/2, -z'
'x+1/2, -y+1/2, z'

loop_
_atom_site_label
_atom_site_type_symbol
_atom_site_fract_x
_atom_site_fract_y
_atom_site_fract_z
_atom_site_U_iso_or_equiv
_atom_site_adp_type
_atom_site_occupancy
_atom_site_symmetry_multiplicity
_atom_site_calc_flag
_atom_site_refinement_flags
_atom_site_disorder_assembly
_atom_site_disorder_group
Tb1 Tb 0.6695(6) 0.5877(8) 0.2324(6) 0.050(2) Uani 0.217(7) 1 d PU . 1
C83 C 0.7307(18) 0.5000 0.178(5) 0.22(4) Uani 1 2 d S . 1
N1 N 0.6995(18) 0.466(2) 0.175(3) 0.15(2) Uani 0.50 1 d P . 1
Tb2 Tb 0.6570(10) 0.5916(16) 0.2131(11) 0.041(6) Uani 0.14(3) 1 d PU . 2
Tb3 Tb 0.6858(17) 0.6206(14) 0.2112(12) 0.072(8) Uani 0.067(8) 1 d PU . 3
Tb4 Tb 0.646(3) 0.578(5) 0.196(6) 0.063(12) Uani 0.06(2) 1 d PU . 4
Tb5 Tb 0.623(2) 0.536(5) 0.145(4) 0.11(2) Uani 0.022(4) 1 d PU . 5
C01A C 0.7235(13) 0.703(3) 0.0722(17) 0.082(8) Uani 0.50 1 d PDU . 1
C02A C 0.6980(13) 0.651(2) 0.0153(16) 0.081(8) Uani 0.50 1 d PDU . 1
C03A C 0.6435(12) 0.629(2) 0.0126(16) 0.074(8) Uani 0.50 1 d PDU . 1
C04A C 0.6112(14) 0.661(3) 0.059(2) 0.091(10) Uani 0.50 1 d PDU . 1
C05A C 0.6331(15) 0.728(4) 0.1052(19) 0.082(10) Uani 0.50 1 d PDU . 1
C06A C 0.6885(13) 0.745(4) 0.1103(18) 0.091(10) Uani 0.50 1 d PDU . 1
C07A C 0.6146(14) 0.738(3) 0.1684(17) 0.107(11) Uani 0.50 1 d PDU . 1
C08A C 0.5522(16) 0.607(2) 0.1406(19) 0.117(10) Uani 0.50 1 d PDU . 1
C09A C 0.5696(14) 0.604(2) 0.0782(19) 0.100(9) Uani 0.50 1 d PDU . 1
C10A C 0.6595(14) 0.758(3) 0.2116(16) 0.115(10) Uani 0.50 1 d PDU . 1
C11A C 0.7048(13) 0.766(3) 0.1778(17) 0.088(9) Uani 0.50 1 d PDU . 1
C12A C 0.8002(17) 0.616(3) 0.055(2) 0.108(9) Uani 0.50 1 d PU . 1
C13A C 0.5769(17) 0.641(3) 0.2570(19) 0.131(11) Uani 0.50 1 d PDU . 1
C14A C 0.5666(11) 0.554(2) 0.2704(16) 0.108(9) Uani 0.50 1 d PDU . 1
C15A C 0.5737(18) 0.667(3) 0.1875(18) 0.120(12) Uani 0.50 1 d PDU . 1
C16A C 0.6618(12) 0.732(3) 0.2796(17) 0.108(9) Uani 0.50 1 d PDU . 1
C17A C 0.7137(12) 0.723(2) 0.3070(16) 0.074(7) Uani 0.50 1 d PDU . 1
C18A C 0.7622(11) 0.729(2) 0.2743(15) 0.056(6) Uani 0.50 1 d PDU . 1
C19A C 0.7592(9) 0.7448(16) 0.2038(11) 0.061(6) Uani 0.50 1 d PDU . 1
C20A C 0.7975(11) 0.706(3) 0.1641(16) 0.090(8) Uani 0.50 1 d PDU . 1
C21A C 0.7767(15) 0.680(4) 0.092(2) 0.102(10) Uani 0.50 1 d PDU . 1
C22A C 0.8359(10) 0.6514(19) 0.1953(16) 0.085(8) Uani 0.50 1 d PDU . 1
C23A C 0.8380(14) 0.630(2) 0.2669(16) 0.084(8) Uani 0.50 1 d PDU . 1
C24A C 0.7991(10) 0.6661(18) 0.3051(12) 0.057(6) Uani 0.50 1 d PDU . 1
C25A C 0.7723(12) 0.618(2) 0.3592(15) 0.075(8) Uani 0.50 1 d PDU . 1
C26A C 0.6362(13) 0.541(2) -0.0118(13) 0.092(8) Uani 0.50 1 d PDU . 1
C27A C 0.6197(15) 0.665(3) 0.3050(19) 0.112(10) Uani 0.50 1 d PDU . 1
C28A C 0.6755(14) 0.587(3) 0.371(2) 0.105(10) Uani 0.50 1 d PDU . 1
C29A C 0.7243(17) 0.576(3) -0.010(3) 0.097(10) Uani 0.50 1 d PDU . 1
C30A C 0.6846(13) 0.5000 -0.0248(11) 0.098(7) Uani 1 2 d SDU . 1
C31A C 0.5998(14) 0.5000 0.0127(14) 0.123(9) Uani 1 2 d SDU . 1
C32A C 0.768(2) 0.555(4) 0.005(3) 0.101(10) Uani 0.50 1 d PU . 1
C33A C 0.5631(12) 0.518(2) 0.0517(16) 0.103(10) Uani 0.50 1 d PDU . 1
C34A C 0.8641(14) 0.581(3) 0.1635(19) 0.117(10) Uani 0.50 1 d PDU . 1
C35A C 0.8433(15) 0.572(3) 0.098(2) 0.122(10) Uani 0.50 1 d PDU . 1
C36A C 0.6280(16) 0.591(3) 0.3487(19) 0.116(10) Uani 0.50 1 d PDU . 1
C37A C 0.6180(17) 0.433(2) 0.334(2) 0.129(11) Uani 0.50 1 d PDU . 1
C38A C 0.8669(9) 0.5000 0.2087(19) 0.130(9) Uani 1 2 d SDU . 1
C39A C 0.7168(14) 0.653(2) 0.3558(19) 0.082(8) Uani 0.50 1 d PDU . 1
C40A C 0.8290(11) 0.5000 0.3329(16) 0.128(9) Uani 1 2 d SDU . 1
C41A C 0.8546(10) 0.536(2) 0.2770(17) 0.108(9) Uani 0.50 1 d PDU . 1
C42A C 0.6939(12) 0.5000 0.3920(12) 0.107(7) Uani 1 2 d SDU . 1
C43A C 0.5467(10) 0.5000 0.2173(15) 0.120(8) Uani 1 2 d SDU . 1
C44A C 0.5948(9) 0.5000 0.3218(12) 0.110(8) Uani 1 2 d SDU . 1
C45A C 0.7158(17) 0.244(3) 0.160(2) 0.101(10) Uani 0.50 1 d PDU . 1
C46A C 0.6235(12) 0.289(2) 0.2826(17) 0.095(9) Uani 0.50 1 d PDU . 1
C47A C 0.7584(17) 0.331(3) 0.0595(18) 0.091(9) Uani 0.50 1 d PDU . 1
C48A C 0.6634(17) 0.421(3) 0.380(2) 0.114(11) Uani 0.50 1 d PDU . 1
C49A C 0.7915(18) 0.472(4) 0.019(2) 0.105(10) Uani 0.50 1 d PU . 1
C50A C 0.769(2) 0.281(4) 0.283(3) 0.109(12) Uani 0.50 1 d PDU . 1
C51A C 0.703(2) 0.294(3) 0.055(2) 0.110(11) Uani 0.50 1 d PDU . 1
C52A C 0.8388(19) 0.364(4) 0.239(2) 0.127(12) Uani 0.50 1 d PDU . 1
C53A C 0.8282(15) 0.400(2) 0.308(2) 0.126(11) Uani 0.50 1 d PDU . 1
C54A C 0.5567(15) 0.371(2) 0.1079(16) 0.088(9) Uani 0.50 1 d PDU . 1
C55A C 0.6976(15) 0.345(3) 0.366(2) 0.099(10) Uani 0.50 1 d PDU . 1
C56A C 0.5420(12) 0.4608(18) 0.1013(17) 0.095(8) Uani 0.50 1 d PDU . 1
C57A C 0.7896(16) 0.342(3) 0.334(2) 0.111(11) Uani 0.50 1 d PDU . 1
C58A C 0.7463(14) 0.4699(18) 0.3934(12) 0.092(8) Uani 0.50 1 d PDU . 1
C59A C 0.8302(17) 0.407(3) 0.113(2) 0.134(11) Uani 0.50 1 d PDU . 1
C60A C 0.7982(19) 0.327(4) 0.105(2) 0.118(11) Uani 0.50 1 d PDU . 1
C61A C 0.7149(14) 0.247(3) 0.280(2) 0.099(10) Uani 0.50 1 d PDU . 1
C62A C 0.6875(14) 0.228(3) 0.2194(19) 0.107(10) Uani 0.50 1 d PDU . 1
C63A C 0.5373(10) 0.5000 0.1575(16) 0.116(8) Uani 1 2 d SDU . 1
C64A C 0.7965(16) 0.290(3) 0.226(2) 0.125(11) Uani 0.50 1 d PDU . 1
C65A C 0.7717(19) 0.281(3) 0.161(2) 0.123(11) Uani 0.50 1 d PDU . 1
C66A C 0.668(2) 0.356(3) 0.013(3) 0.105(11) Uani 0.50 1 d PDU . 1
C67A C 0.5932(14) 0.366(2) 0.2890(17) 0.113(10) Uani 0.50 1 d PDU . 1
C68A C 0.5577(10) 0.3994(18) 0.2286(14) 0.086(8) Uani 0.50 1 d PDU . 1
C69A C 0.5615(13) 0.341(2) 0.1721(15) 0.074(8) Uani 0.50 1 d PDU . 1
C70A C 0.6306(12) 0.251(2) 0.2259(17) 0.105(9) Uani 0.50 1 d PDU . 1
C71A C 0.7554(18) 0.403(3) 0.0126(19) 0.090(9) Uani 0.50 1 d PDU . 1
C72A C 0.6237(18) 0.274(3) 0.104(2) 0.084(10) Uani 0.50 1 d PDU . 1
C73A C 0.7011(18) 0.421(3) -0.0138(19) 0.089(9) Uani 0.50 1 d PDU . 1
C74A C 0.5923(17) 0.334(3) 0.0639(19) 0.095(10) Uani 0.50 1 d PDU . 1
C75A C 0.6164(17) 0.393(2) 0.0184(19) 0.103(10) Uani 0.50 1 d PDU . 1
C76A C 0.6779(19) 0.267(3) 0.098(2) 0.106(11) Uani 0.50 1 d PDU . 1
C77A C 0.5992(16) 0.275(3) 0.1704(18) 0.096(10) Uani 0.50 1 d PDU . 1
C78A C 0.6788(14) 0.282(3) 0.3222(17) 0.108(9) Uani 0.50 1 d PDU . 1
C79A C 0.8513(16) 0.419(3) 0.182(2) 0.140(12) Uani 0.50 1 d PDU . 1
C80A C 0.8306(13) 0.5000 0.0671(18) 0.139(9) Uani 1 2 d SDU . 1
C81A C 0.7883(12) 0.5302(18) 0.3713(13) 0.100(9) Uani 0.50 1 d PDU . 1
C82A C 0.7486(17) 0.381(2) 0.3746(18) 0.089(9) Uani 0.50 1 d PDU . 1
Ni1 Ni 0.51836(7) 0.5000 0.41785(10) 0.0303(6) Uani 1 2 d S . 1
N2 N 0.4635(4) 0.5000 0.3426(5) 0.034(2) Uani 1 2 d S . 1
N3 N 0.5196(3) 0.6317(5) 0.4165(4) 0.0332(15) Uani 1 1 d . . 1
N4 N 0.5763(4) 0.5000 0.4895(5) 0.031(2) Uani 1 2 d S . 1
C01P C 0.4397(3) 0.5725(6) 0.3103(4) 0.0328(17) Uani 1 1 d . . 1
C02P C 0.4511(3) 0.6602(6) 0.3257(5) 0.0361(19) Uani 1 1 d . . 1
H02P H 0.4318 0.7051 0.3007 0.043 Uiso 1 1 calc R . 1
C03P C 0.4887(3) 0.6871(6) 0.3747(4) 0.0334(18) Uani 1 1 d . . 1
C04P C 0.5030(4) 0.7804(6) 0.3876(5) 0.0385(19) Uani 1 1 d . . 1
C05P C 0.5418(3) 0.7806(7) 0.4382(5) 0.040(2) Uani 1 1 d . . 1
C06P C 0.5519(3) 0.6874(6) 0.4553(4) 0.0341(18) Uani 1 1 d . . 1
C07P C 0.5902(3) 0.6606(6) 0.5045(4) 0.0333(18) Uani 1 1 d . . 1
H07P H 0.6093 0.7054 0.5300 0.040 Uiso 1 1 calc R . 1
C08P C 0.6021(3) 0.5726(6) 0.5187(4) 0.0323(17) Uani 1 1 d . . 1
C09P C 0.4026(3) 0.5457(7) 0.2551(5) 0.0374(19) Uani 1 1 d . . 1
C10P C 0.6443(3) 0.5454(7) 0.5671(4) 0.0363(18) Uani 1 1 d . . 1
C11P C 0.6824(3) 0.6081(7) 0.6039(5) 0.040(2) Uani 1 1 d . . 1
H11A H 0.6985 0.5782 0.6448 0.047 Uiso 1 1 calc R . 1
H11B H 0.6629 0.6611 0.6184 0.047 Uiso 1 1 calc R . 1
C12P C 0.7266(4) 0.6384(9) 0.5598(5) 0.054(3) Uani 1 1 d . . 1
H12A H 0.7505 0.6794 0.5856 0.080 Uiso 1 1 calc R . 1
H12B H 0.7108 0.6690 0.5195 0.080 Uiso 1 1 calc R . 1
H12C H 0.7465 0.5862 0.5461 0.080 Uiso 1 1 calc R . 1
C13P C 0.5721(4) 0.8573(7) 0.4701(6) 0.047(2) Uani 1 1 d . . 1
H13A H 0.5756 0.8485 0.5196 0.056 Uiso 1 1 calc R . 1
H13B H 0.5517 0.9129 0.4609 0.056 Uiso 1 1 calc R . 1
C14P C 0.6275(5) 0.8687(9) 0.4451(7) 0.059(3) Uani 1 1 d . . 1
H14A H 0.6451 0.9199 0.4678 0.088 Uiso 1 1 calc R . 1
H14B H 0.6244 0.8790 0.3963 0.088 Uiso 1 1 calc R . 1
H14C H 0.6483 0.8146 0.4551 0.088 Uiso 1 1 calc R . 1
C15P C 0.4783(4) 0.8576(7) 0.3482(6) 0.048(2) Uani 1 1 d . . 1
H15A H 0.4850 0.9133 0.3742 0.058 Uiso 1 1 calc R . 1
H15B H 0.4395 0.8486 0.3421 0.058 Uiso 1 1 calc R . 1
C16P C 0.5005(5) 0.8676(9) 0.2784(7) 0.058(3) Uani 1 1 d . . 1
H16A H 0.4833 0.9184 0.2546 0.088 Uiso 1 1 calc R . 1
H16B H 0.4934 0.8129 0.2522 0.088 Uiso 1 1 calc R . 1
H16C H 0.5388 0.8778 0.2842 0.088 Uiso 1 1 calc R . 1
C17P C 0.3741(4) 0.6074(8) 0.2068(5) 0.044(2) Uani 1 1 d . . 1
H17A H 0.3585 0.6563 0.2322 0.053 Uiso 1 1 calc R . 1
H17B H 0.3447 0.5746 0.1822 0.053 Uiso 1 1 calc R . 1
C18P C 0.4097(4) 0.6482(8) 0.1551(5) 0.051(2) Uani 1 1 d . . 1
H18A H 0.3886 0.6885 0.1250 0.076 Uiso 1 1 calc R . 1
H18B H 0.4244 0.6003 0.1286 0.076 Uiso 1 1 calc R . 1
H18C H 0.4386 0.6816 0.1790 0.076 Uiso 1 1 calc R . 1
C01Z C 0.6224(7) 0.0000 0.2004(9) 0.076(6) Uani 1 2 d S A 1
H01Z H 0.5855 0.0000 0.1872 0.091 Uiso 1 2 calc SR A 1
C02Z C 0.6597(8) 0.0000 0.1508(8) 0.081(7) Uani 1 2 d S A 1
H02Z H 0.6480 0.0000 0.1043 0.097 Uiso 1 2 calc SR A 1
C03Z C 0.7122(7) 0.0000 0.1702(8) 0.063(4) Uani 1 2 d S A 1
H03Z H 0.7374 0.0000 0.1371 0.076 Uiso 1 2 calc SR A 1
C04Z C 0.7293(6) 0.0000 0.2375(8) 0.054(4) Uani 1 2 d S A 1
H04Z H 0.7662 0.0000 0.2507 0.064 Uiso 1 2 calc SR A 1
C05Z C 0.6928(6) 0.0000 0.2860(7) 0.050(4) Uani 1 2 d S A 1
H05Z H 0.7047 0.0000 0.3325 0.061 Uiso 1 2 calc SR A 1
C06Z C 0.6393(5) 0.0000 0.2669(6) 0.055(4) Uani 1 2 d S A 1
H06Z H 0.6143 0.0000 0.3002 0.066 Uiso 1 2 calc SR A 1
C07Z C 0.5272(5) 0.1425 0.0484(6) 0.13(2) Uani 0.50 1 d PR A -1
H07Z H 0.5455 0.1507 0.0915 0.153 Uiso 0.50 1 d PR A -1
C08Z C 0.5537(5) 0.1542 -0.0097(6) 0.091(12) Uani 0.50 1 d PR A -1
H08Z H 0.5901 0.1704 -0.0063 0.109 Uiso 0.50 1 d PR A -1
C09Z C 0.5270(5) 0.1422 -0.0727(6) 0.082(11) Uani 0.50 1 d PR A -1
H09Z H 0.5451 0.1502 -0.1124 0.098 Uiso 0.50 1 d PR A -1
C10Z C 0.4737(5) 0.1185 -0.0776(6) 0.098(14) Uani 0.50 1 d PR A -1
H10Z H 0.4555 0.1103 -0.1206 0.117 Uiso 0.50 1 d PR A -1
C11Z C 0.4472(5) 0.1068 -0.0195(6) 0.109(16) Uani 0.50 1 d PR A -1
H11Z H 0.4109 0.0906 -0.0228 0.131 Uiso 0.50 1 d PR A -1
C12Z C 0.4740(5) 0.1188 0.0435(6) 0.090(12) Uani 0.50 1 d PR A -1
H12Z H 0.4559 0.1108 0.0832 0.108 Uiso 0.50 1 d PR A -1

loop_
_atom_site_aniso_label
_atom_site_aniso_U_11
_atom_site_aniso_U_22
_atom_site_aniso_U_33
_atom_site_aniso_U_23
_atom_site_aniso_U_13
_atom_site_aniso_U_12
Tb1 0.051(5) 0.047(3) 0.056(5) -0.009(4) 0.030(4) 0.000(4)
C83 0.08(2) 0.11(3) 0.47(13) 0.000 0.04(4) 0.000
N1 0.15(3) 0.060(17) 0.26(5) -0.09(3) 0.09(4) -0.01(2)
Tb2 0.027(10) 0.052(7) 0.044(10) -0.014(7) -0.002(7) 0.010(6)
Tb3 0.11(2) 0.057(9) 0.054(9) -0.009(7) 0.027(10) -0.019(11)
Tb4 0.038(18) 0.071(17) 0.08(3) 0.000(18) 0.019(18) 0.001(14)
Tb5 0.09(3) 0.12(5) 0.11(4) 0.00(3) -0.01(3) 0.03(3)
C01A 0.081(17) 0.074(16) 0.092(18) 0.034(15) 0.019(15) -0.016(15)
C02A 0.105(18) 0.079(16) 0.063(14) 0.024(13) 0.027(15) -0.009(16)
C03A 0.099(19) 0.072(16) 0.046(12) 0.014(12) -0.024(15) -0.019(15)
C04A 0.093(19) 0.089(19) 0.087(17) 0.020(17) -0.020(15) -0.010(17)
C05A 0.088(19) 0.07(2) 0.080(17) -0.007(16) -0.003(15) 0.020(16)
C06A 0.116(19) 0.068(18) 0.084(17) -0.004(15) -0.027(15) -0.015(16)
C07A 0.11(2) 0.11(2) 0.097(18) -0.027(17) -0.026(16) 0.070(17)
C08A 0.076(17) 0.13(2) 0.14(2) 0.00(2) 0.007(18) 0.030(18)
C09A 0.074(17) 0.102(19) 0.12(2) 0.005(18) -0.016(16) 0.005(16)
C10A 0.12(2) 0.078(18) 0.14(2) -0.045(17) -0.010(19) 0.057(19)
C11A 0.13(2) 0.043(16) 0.088(18) -0.011(15) -0.031(16) -0.009(16)
C12A 0.094(17) 0.13(2) 0.108(18) 0.026(17) 0.060(15) -0.027(17)
C13A 0.10(2) 0.16(2) 0.13(2) -0.02(2) 0.035(19) 0.04(2)
C14A 0.069(15) 0.15(2) 0.112(18) 0.004(17) 0.068(14) 0.015(15)
C15A 0.10(2) 0.13(2) 0.13(2) -0.01(2) 0.02(2) 0.047(19)
C16A 0.087(17) 0.116(19) 0.113(18) -0.058(17) -0.030(16) 0.048(16)
C17A 0.075(15) 0.068(16) 0.078(15) -0.040(13) -0.006(13) 0.012(13)
C18A 0.060(14) 0.042(12) 0.065(13) -0.002(11) -0.004(11) -0.024(11)
C19A 0.075(13) 0.049(12) 0.056(11) 0.004(10) -0.005(10) -0.032(11)
C20A 0.080(16) 0.092(17) 0.101(17) -0.002(15) 0.025(14) -0.064(14)
C21A 0.089(19) 0.11(2) 0.11(2) 0.018(18) 0.044(17) -0.044(18)
C22A 0.045(12) 0.088(16) 0.126(18) -0.020(15) 0.045(13) -0.046(12)
C23A 0.055(14) 0.072(15) 0.118(19) -0.006(16) -0.025(15) -0.030(13)
C24A 0.049(11) 0.058(12) 0.062(12) 0.003(11) -0.017(10) -0.019(10)
C25A 0.105(17) 0.070(14) 0.047(13) 0.003(12) -0.013(13) -0.048(14)
C26A 0.14(2) 0.077(15) 0.051(12) -0.005(12) -0.034(14) -0.023(15)
C27A 0.091(18) 0.14(2) 0.105(19) -0.057(18) 0.043(16) 0.021(19)
C28A 0.118(19) 0.13(2) 0.072(15) -0.043(15) 0.066(16) -0.028(17)
C29A 0.13(2) 0.11(2) 0.064(17) 0.008(16) 0.034(18) 0.014(19)
C30A 0.153(19) 0.085(14) 0.053(10) 0.000 -0.016(12) 0.000
C31A 0.134(19) 0.136(19) 0.091(15) 0.000 -0.052(14) 0.000
C32A 0.11(2) 0.13(2) 0.067(16) 0.012(17) 0.058(17) 0.015(18)
C33A 0.089(16) 0.10(2) 0.115(18) 0.012(16) -0.037(14) 0.005(15)
C34A 0.046(15) 0.15(2) 0.16(2) -0.003(19) 0.055(15) -0.039(14)
C35A 0.054(15) 0.17(2) 0.15(2) 0.008(19) 0.076(15) -0.017(16)
C36A 0.103(18) 0.19(2) 0.061(16) -0.047(16) 0.032(15) 0.023(19)
C37A 0.14(2) 0.17(2) 0.089(19) 0.016(19) 0.072(17) -0.03(2)
C38A 0.038(9) 0.124(18) 0.22(2) 0.000 -0.015(14) 0.000
C39A 0.097(17) 0.094(18) 0.062(14) -0.035(13) 0.047(14) -0.030(16)
C40A 0.102(16) 0.120(17) 0.148(19) 0.000 -0.087(14) 0.000
C41A 0.054(13) 0.087(16) 0.17(2) -0.008(16) -0.056(15) -0.009(12)
C42A 0.165(19) 0.097(15) 0.067(11) 0.000 0.057(13) 0.000
C43A 0.067(12) 0.163(19) 0.138(17) 0.000 0.055(14) 0.000
C44A 0.068(12) 0.19(2) 0.080(12) 0.000 0.061(11) 0.000
C45A 0.14(2) 0.037(16) 0.12(2) -0.019(17) -0.011(19) 0.006(16)
C46A 0.088(17) 0.087(17) 0.116(19) 0.023(16) 0.041(16) -0.053(15)
C47A 0.11(2) 0.087(17) 0.083(16) -0.033(15) 0.032(16) 0.032(17)
C48A 0.13(2) 0.13(2) 0.087(19) 0.012(17) 0.067(18) -0.013(19)
C49A 0.098(19) 0.15(2) 0.072(15) 0.000(17) 0.051(14) 0.008(17)
C50A 0.10(2) 0.09(2) 0.13(2) 0.02(2) 0.00(2) 0.02(2)
C51A 0.15(2) 0.090(19) 0.094(19) -0.027(18) 0.033(19) -0.01(2)
C52A 0.073(18) 0.12(2) 0.18(3) 0.02(2) -0.03(2) 0.043(18)
C53A 0.096(19) 0.11(2) 0.16(2) 0.017(19) -0.057(18) 0.025(17)
C54A 0.080(17) 0.081(17) 0.098(18) -0.022(15) -0.018(16) -0.017(14)
C55A 0.13(2) 0.090(19) 0.081(18) 0.037(15) 0.032(18) -0.006(19)
C56A 0.069(14) 0.087(16) 0.126(19) -0.004(16) -0.023(16) -0.005(13)
C57A 0.10(2) 0.10(2) 0.12(2) 0.02(2) -0.017(19) 0.021(19)
C58A 0.149(19) 0.088(17) 0.041(10) -0.002(11) 0.014(13) -0.034(15)
C59A 0.068(19) 0.18(2) 0.16(2) -0.03(2) 0.054(18) 0.043(17)
C60A 0.11(2) 0.12(2) 0.13(2) -0.02(2) 0.048(18) 0.053(19)
C61A 0.10(2) 0.09(2) 0.11(2) 0.034(17) 0.003(17) 0.009(17)
C62A 0.11(2) 0.065(16) 0.14(2) 0.034(17) -0.018(18) -0.017(16)
C63A 0.058(11) 0.133(18) 0.155(19) 0.000 0.000(15) 0.000
C64A 0.106(19) 0.10(2) 0.17(2) 0.00(2) 0.00(2) 0.053(17)
C65A 0.13(2) 0.090(19) 0.15(2) -0.026(19) 0.02(2) 0.055(19)
C66A 0.15(2) 0.09(2) 0.072(17) -0.020(16) -0.02(2) -0.02(2)
C67A 0.11(2) 0.15(2) 0.086(17) -0.013(18) 0.053(16) -0.065(18)
C68A 0.064(14) 0.106(17) 0.096(15) -0.030(14) 0.058(12) -0.052(13)
C69A 0.052(13) 0.066(14) 0.102(17) -0.030(14) -0.006(13) -0.012(12)
C70A 0.109(18) 0.080(17) 0.12(2) 0.038(15) 0.006(17) -0.060(16)
C71A 0.12(2) 0.094(19) 0.058(15) -0.021(15) 0.008(16) 0.022(17)
C72A 0.10(2) 0.043(15) 0.11(2) -0.021(16) 0.012(17) 0.012(15)
C73A 0.14(2) 0.077(16) 0.047(12) -0.030(13) -0.025(16) -0.005(17)
C74A 0.12(2) 0.071(17) 0.091(18) -0.016(15) -0.033(17) -0.009(17)
C75A 0.14(2) 0.086(18) 0.074(16) 0.013(16) -0.047(17) -0.021(17)
C76A 0.14(2) 0.053(17) 0.13(2) -0.037(17) 0.034(19) -0.003(17)
C77A 0.078(18) 0.066(16) 0.14(2) -0.015(17) -0.007(17) -0.003(15)
C78A 0.12(2) 0.100(19) 0.098(19) 0.042(16) 0.006(18) 0.003(18)
C79A 0.046(17) 0.16(2) 0.21(3) 0.00(2) 0.000(19) 0.041(18)
C80A 0.072(14) 0.21(2) 0.141(19) 0.000 0.057(14) 0.000
C81A 0.126(18) 0.097(18) 0.067(13) -0.002(12) -0.054(13) -0.035(14)
C82A 0.13(2) 0.086(18) 0.052(15) 0.016(14) 0.002(16) -0.002(18)
Ni1 0.0254(10) 0.0327(11) 0.0337(10) 0.000 0.0090(7) 0.000
N2 0.034(5) 0.036(5) 0.033(5) 0.000 0.011(4) 0.000
N3 0.027(3) 0.035(4) 0.039(4) 0.003(3) 0.012(3) 0.001(3)
N4 0.027(5) 0.036(5) 0.031(4) 0.000 0.009(4) 0.000
C01P 0.027(4) 0.039(5) 0.033(4) -0.001(4) 0.008(3) 0.004(3)
C02P 0.028(4) 0.041(5) 0.041(4) 0.004(4) 0.008(3) 0.004(4)
C03P 0.026(4) 0.033(4) 0.042(4) 0.002(4) 0.010(3) 0.003(3)
C04P 0.035(4) 0.034(5) 0.048(5) 0.001(4) 0.012(4) 0.003(4)
C05P 0.032(4) 0.038(5) 0.051(5) -0.004(4) 0.011(4) -0.001(4)
C06P 0.029(4) 0.031(4) 0.043(4) -0.004(4) 0.011(3) -0.001(3)
C07P 0.029(4) 0.033(4) 0.038(4) 0.000(3) 0.009(3) -0.005(3)
C08P 0.021(3) 0.042(5) 0.036(4) -0.001(4) 0.013(3) -0.003(3)
C09P 0.028(4) 0.044(5) 0.042(4) -0.002(4) 0.008(3) 0.002(4)
C10P 0.026(4) 0.048(5) 0.036(4) -0.002(4) 0.010(3) -0.001(4)
C11P 0.029(4) 0.052(6) 0.038(4) -0.003(4) 0.006(3) -0.004(4)
C12P 0.038(5) 0.075(8) 0.048(5) -0.013(5) 0.006(4) -0.016(5)
C13P 0.042(5) 0.036(5) 0.062(6) 0.005(5) 0.003(4) -0.003(4)
C14P 0.051(6) 0.055(7) 0.071(7) 0.009(6) 0.008(5) -0.017(5)
C15P 0.046(5) 0.033(5) 0.065(6) 0.000(5) 0.003(4) 0.004(4)
C16P 0.057(6) 0.052(7) 0.066(7) 0.014(6) 0.001(5) -0.001(5)
C17P 0.034(4) 0.054(6) 0.044(5) 0.000(4) 0.001(4) 0.004(4)
C18P 0.052(6) 0.055(6) 0.045(5) 0.005(5) 0.006(4) 0.005(5)
C01Z 0.044(9) 0.13(2) 0.052(9) 0.000 0.000(7) 0.000
C02Z 0.069(11) 0.14(2) 0.032(7) 0.000 0.007(7) 0.000
C03Z 0.062(10) 0.086(13) 0.043(8) 0.000 0.019(7) 0.000
C04Z 0.040(7) 0.071(11) 0.051(8) 0.000 0.009(6) 0.000
C05Z 0.046(8) 0.069(10) 0.036(7) 0.000 0.006(6) 0.000
C06Z 0.052(8) 0.071(11) 0.043(7) 0.000 0.014(6) 0.000
C07Z 0.09(3) 0.18(6) 0.11(4) 0.03(3) 0.00(2) -0.07(3)
C08Z 0.07(2) 0.10(3) 0.11(3) -0.03(2) 0.027(19) -0.04(2)
C09Z 0.09(2) 0.059(18) 0.10(3) 0.007(18) 0.025(19) -0.016(16)
C10Z 0.09(3) 0.08(2) 0.12(3) 0.03(3) -0.01(2) 0.00(2)
C11Z 0.06(2) 0.12(4) 0.15(4) 0.04(3) 0.03(2) -0.01(2)
C12Z 0.06(2) 0.08(2) 0.13(4) 0.01(3) 0.02(2) -0.015(17)

loop_
_atom_type_symbol
_atom_type_description
_atom_type_scat_dispersion_real
_atom_type_scat_dispersion_imag
_atom_type_scat_source
C C 0.0181 0.0091 'International Tables Vol C Tables 4.2.6.8 and 6.1.1.4'
N N 0.0311 0.0180 'International Tables Vol C Tables 4.2.6.8 and 6.1.1.4'
Ni Ni -3.0029 0.5091 'International Tables Vol C Tables 4.2.6.8 and 6.1.1.4'
Tb Tb -9.1472 9.1891 'International Tables Vol C Tables 4.2.6.8 and 6.1.1.4'
H H 0.0000 0.0000 'International Tables Vol C Tables 4.2.6.8 and 6.1.1.4'

loop_
_geom_angle_atom_site_label_1
_geom_angle_atom_site_label_2
_geom_angle_atom_site_label_3
_geom_angle
_geom_angle_site_symmetry_1
_geom_angle_site_symmetry_3
N1 Tb1 C27A 174(2) 6_565 .
N1 Tb1 N1 22.8(16) 6_565 .
C27A Tb1 N1 157.6(16) . .
N1 Tb1 C83 18(3) 6_565 .
C27A Tb1 C83 169(2) . .
N1 Tb1 C83 23.2(11) . .
N1 Tb1 C16A 141.3(15) 6_565 .
C27A Tb1 C16A 39.4(11) . .
N1 Tb1 C16A 162.8(15) . .
C83 Tb1 C16A 140.0(13) . .
N1 Tb1 C67A 154(2) 6_565 6_565
C27A Tb1 C67A 20.8(11) . 6_565
N1 Tb1 C67A 139.7(15) . 6_565
C83 Tb1 C67A 162.4(13) . 6_565
C16A Tb1 C67A 57.3(12) . 6_565
N1 Tb1 C46A 157.1(15) 6_565 6_565
C27A Tb1 C46A 19.8(12) . 6_565
N1 Tb1 C46A 170.2(17) . 6_565
C83 Tb1 C46A 164.2(12) . 6_565
C16A Tb1 C46A 24.7(10) . 6_565
C67A Tb1 C46A 33.4(10) 6_565 6_565
N1 Tb1 C37A 143.4(14) 6_565 6_565
C27A Tb1 C37A 38.2(13) . 6_565
N1 Tb1 C37A 120.7(16) . 6_565
C83 Tb1 C37A 134.5(18) . 6_565
C16A Tb1 C37A 74.5(13) . 6_565
C67A Tb1 C37A 34.4(10) 6_565 6_565
C46A Tb1 C37A 58.0(11) 6_565 6_565
N1 Tb1 C13A 140(2) 6_565 .
C27A Tb1 C13A 33.8(11) . .
N1 Tb1 C13A 132.9(16) . .
C83 Tb1 C13A 154.9(18) . .
C16A Tb1 C13A 62.3(11) . .
C67A Tb1 C13A 16.8(10) 6_565 .
C46A Tb1 C13A 37.9(11) 6_565 .
C37A Tb1 C13A 49.0(12) 6_565 .
N1 Tb1 C10A 114.4(13) 6_565 .
C27A Tb1 C10A 63.5(11) . .
N1 Tb1 C10A 136.7(16) . .
C83 Tb1 C10A 122.3(15) . .
C16A Tb1 C10A 32.5(10) . .
C67A Tb1 C10A 73.7(11) 6_565 .
C46A Tb1 C10A 43.7(11) 6_565 .
C37A Tb1 C10A 101.7(12) 6_565 .
C13A Tb1 C10A 69.1(12) . .
N1 Tb1 C36A 150.7(15) 6_565 .
C27A Tb1 C36A 32.7(11) . .
N1 Tb1 C36A 128.5(17) . .
C83 Tb1 C36A 138(2) . .
C16A Tb1 C36A 65.3(13) . .
C67A Tb1 C36A 36.0(11) 6_565 .
C46A Tb1 C36A 52.1(12) 6_565 .
C37A Tb1 C36A 11.6(12) 6_565 .
C13A Tb1 C36A 52.4(11) . .
C10A Tb1 C36A 94.7(12) . .
N1 Tb1 C70A 127.7(15) 6_565 6_565
C27A Tb1 C70A 48.8(12) . 6_565
N1 Tb1 C70A 147.4(17) . 6_565
C83 Tb1 C70A 138.7(17) . 6_565
C16A Tb1 C70A 29.9(10) . 6_565
C67A Tb1 C70A 56.2(10) 6_565 6_565
C46A Tb1 C70A 29.4(9) 6_565 6_565
C37A Tb1 C70A 86.5(11) 6_565 6_565
C13A Tb1 C70A 51.1(11) . 6_565
C10A Tb1 C70A 18.0(10) . 6_565
C36A Tb1 C70A 81.4(12) . 6_565
N1 C83 N1 66(6) 6_565 .
N1 C83 Tb1 76(4) 6_565 6_565
N1 C83 Tb1 76(4) . .
Tb1 C83 Tb1 67.7(18) 6_565 .
C83 N1 N1 57(3) . 6_565
C83 N1 Tb1 131(8) . 6_565
N1 N1 Tb1 119.3(10) 6_565 6_565
C83 N1 Tb1 81(4) . .
Tb1 N1 Tb1 81.4(16) 6_565 .
C51A C01A C47A 127(8) 6_565 6_565
C51A C01A C06A 73(7) 6_565 .
C47A C01A C06A 160(4) 6_565 .
C51A C01A C76A 58(6) 6_565 6_565
C47A C01A C76A 168(5) 6_565 6_565
C51A C01A C21A 160(8) 6_565 .
C06A C01A C21A 127(3) . .
C76A C01A C21A 141(4) 6_565 .
C51A C01A C02A 45(6) 6_565 .
C47A C01A C02A 84(4) 6_565 .
C06A C01A C02A 114(2) . .
C76A C01A C02A 97(3) 6_565 .
C21A C01A C02A 116(3) . .
C51A C01A C45A 110(7) 6_565 6_565
C47A C01A C45A 123(3) 6_565 6_565
C76A C01A C45A 52(2) 6_565 6_565
C21A C01A C45A 90(3) . 6_565
C02A C01A C45A 146(3) . 6_565
C47A C01A C66A 102(4) 6_565 6_565
C06A C01A C66A 94(2) . 6_565
C76A C01A C66A 77(3) 6_565 6_565
C21A C01A C66A 133(4) . 6_565
C45A C01A C66A 127(3) 6_565 6_565
C51A C01A C60A 162(8) 6_565 6_565
C06A C01A C60A 124(3) . 6_565
C76A C01A C60A 139(3) 6_565 6_565
C02A C01A C60A 118(3) . 6_565
C45A C01A C60A 88(2) 6_565 6_565
C66A C01A C60A 135(3) 6_565 6_565
C66A C02A C51A 101(5) 6_565 6_565
C66A C02A C73A 87(5) 6_565 6_565
C51A C02A C73A 161(5) 6_565 6_565
C66A C02A C29A 112(5) 6_565 .
C51A C02A C29A 141(4) 6_565 .
C51A C02A C03A 105(3) 6_565 .
C73A C02A C03A 83(3) 6_565 .
C29A C02A C03A 107(3) . .
C66A C02A C01A 119(5) 6_565 .
C73A C02A C01A 141(4) 6_565 .
C29A C02A C01A 120(3) . .
C03A C02A C01A 121(2) . .
C66A C02A C71A 143(6) 6_565 6_565
C51A C02A C71A 108(3) 6_565 6_565
C73A C02A C71A 58(2) 6_565 6_565
C03A C02A C71A 137(3) . 6_565
C01A C02A C71A 87(3) . 6_565
C66A C02A C47A 153(6) 6_565 6_565
C51A C02A C47A 59(3) 6_565 6_565
C73A C02A C47A 107(3) 6_565 6_565
C29A C02A C47A 83(3) . 6_565
C03A C02A C47A 151(3) . 6_565
C71A C02A C47A 49.4(19) 6_565 6_565
C66A C03A C75A 170(9) 6_565 6_565
C66A C03A C04A 119(6) 6_565 .
C75A C03A C04A 58(4) 6_565 .
C75A C03A C02A 164(5) 6_565 .
C04A C03A C02A 122(3) . .
C66A C03A C26A 115(6) 6_565 .
C75A C03A C26A 64(4) 6_565 .
C04A C03A C26A 119(3) . .
C02A C03A C26A 109(2) . .
C66A C03A C73A 50(5) 6_565 6_565
C75A C03A C73A 128(4) 6_565 6_565
C04A C03A C73A 155(3) . 6_565
C26A C03A C73A 66(2) . 6_565
C66A C03A C74A 127(6) 6_565 6_565
C75A C03A C74A 50(3) 6_565 6_565
C02A C03A C74A 131(2) . 6_565
C26A C03A C74A 114(2) . 6_565
C73A C03A C74A 162(3) 6_565 6_565
C75A C03A C51A 145(4) 6_565 6_565
C04A C03A C51A 89(2) . 6_565
C26A C03A C51A 138(3) . 6_565
C73A C03A C51A 76(2) 6_565 6_565
C74A C03A C51A 98(2) 6_565 6_565
C74A C04A C75A 114(7) 6_565 6_565
C74A C04A C03A 145(8) 6_565 .
C74A C04A C72A 86(7) 6_565 6_565
C75A C04A C72A 160(4) 6_565 6_565
C03A C04A C72A 126(3) . 6_565
C75A C04A C09A 84(3) 6_565 .
C03A C04A C09A 118(3) . .
C72A C04A C09A 113(3) 6_565 .
C74A C04A C05A 95(7) 6_565 .
C75A C04A C05A 151(4) 6_565 .
C03A C04A C05A 117(3) . .
C09A C04A C05A 119(3) . .
C74A C04A C66A 161(9) 6_565 6_565
C75A C04A C66A 53(3) 6_565 6_565
C72A C04A C66A 107(3) 6_565 6_565
C09A C04A C66A 134(3) . 6_565
C05A C04A C66A 98(3) . 6_565
C75A C04A C54A 109(3) 6_565 6_565
C03A C04A C54A 142(3) . 6_565
C72A C04A C54A 89(3) 6_565 6_565
C05A C04A C54A 96(2) . 6_565
C66A C04A C54A 156(3) 6_565 6_565
C72A C05A C76A 169(10) 6_565 6_565
C72A C05A C07A 70(10) 6_565 .
C76A C05A C07A 121(4) 6_565 .
C07A C05A C06A 108(2) . .
C72A C05A C04A 65(10) 6_565 .
C76A C05A C04A 107(4) 6_565 .
C07A C05A C04A 121(3) . .
C06A C05A C04A 120(3) . .
C72A C05A C74A 46(10) 6_565 6_565
C76A C05A C74A 126(4) 6_565 6_565
C07A C05A C74A 107(3) . 6_565
C06A C05A C74A 139(3) . 6_565
C72A C05A C77A 57(10) 6_565 6_565
C76A C05A C77A 134(4) 6_565 6_565
C06A C05A C77A 122(3) . 6_565
C04A C05A C77A 107(3) . 6_565
C74A C05A C77A 92(3) 6_565 6_565
C76A C06A C45A 157(10) 6_565 6_565
C76A C06A C51A 59(9) 6_565 6_565
C45A C06A C51A 125(4) 6_565 6_565
C76A C06A C01A 82(10) 6_565 .
C45A C06A C01A 99(4) 6_565 .
C76A C06A C11A 147(10) 6_565 .
C51A C06A C11A 144(4) 6_565 .
C01A C06A C11A 118(3) . .
C45A C06A C05A 127(4) 6_565 .
C51A C06A C05A 101(3) 6_565 .
C01A C06A C05A 123(3) . .
C11A C06A C05A 109(3) . .
C45A C06A C72A 126(4) 6_565 6_565
C51A C06A C72A 102(3) 6_565 6_565
C01A C06A C72A 124(3) . 6_565
C11A C06A C72A 109(3) . 6_565
C77A C07A C70A 102(8) 6_565 6_565
C77A C07A C72A 105(8) 6_565 6_565
C70A C07A C72A 150(4) 6_565 6_565
C77A C07A C05A 114(8) 6_565 .
C70A C07A C05A 141(3) 6_565 .
C77A C07A C10A 136(9) 6_565 .
C72A C07A C10A 115(3) 6_565 .
C05A C07A C10A 105(3) . .
C70A C07A C15A 93(3) 6_565 .
C72A C07A C15A 109(3) 6_565 .
C05A C07A C15A 115(3) . .
C10A C07A C15A 122(3) . .
C70A C07A C69A 105(3) 6_565 6_565
C72A C07A C69A 98(3) 6_565 6_565
C05A C07A C69A 106(3) . 6_565
C10A C07A C69A 134(3) . 6_565
C77A C07A Tb1 91(10) 6_565 .
C70A C07A Tb1 65(2) 6_565 .
C72A C07A Tb1 102(4) 6_565 .
C05A C07A Tb1 98(3) . .
C10A C07A Tb1 64(2) . .
C15A C07A Tb1 71(2) . .
C69A C07A Tb1 78.9(19) 6_565 .
C54A C08A C69A 99(5) 6_565 6_565
C54A C08A C56A 82(4) 6_565 6_565
C69A C08A C56A 178(5) 6_565 6_565
C69A C08A C09A 121(4) 6_565 .
C56A C08A C09A 59(2) 6_565 .
C54A C08A C15A 103(4) 6_565 .
C56A C08A C15A 166(4) 6_565 .
C09A C08A C15A 120(3) . .
C54A C08A C63A 130(4) 6_565 .
C69A C08A C63A 131(3) 6_565 .
C56A C08A C63A 48.7(19) 6_565 .
C09A C08A C63A 104(2) . .
C15A C08A C63A 125(3) . .
C54A C08A C68A 153(5) 6_565 6_565
C69A C08A C68A 55(2) 6_565 6_565
C56A C08A C68A 124(3) 6_565 6_565
C09A C08A C68A 156(4) . 6_565
C15A C08A C68A 50(2) . 6_565
C63A C08A C68A 75.7(19) . 6_565
C54A C09A C74A 93(4) 6_565 6_565
C54A C09A C56A 80(4) 6_565 6_565
C74A C09A C56A 172(4) 6_565 6_565
C74A C09A C08A 114(3) 6_565 .
C56A C09A C08A 58(2) 6_565 .
C54A C09A C33A 132(4) 6_565 .
C74A C09A C33A 135(3) 6_565 .
C56A C09A C33A 53(2) 6_565 .
C08A C09A C33A 110(3) . .
C54A C09A C04A 106(4) 6_565 .
C56A C09A C04A 165(4) 6_565 .
C08A C09A C04A 122(3) . .
C33A C09A C04A 121(3) . .
C54A C09A C75A 147(4) 6_565 6_565
C74A C09A C75A 55(2) 6_565 6_565
C56A C09A C75A 132(3) 6_565 6_565
C08A C09A C75A 156(3) . 6_565
C33A C09A C75A 80(2) . 6_565
C54A C09A C33A 129(4) 6_565 6_565
C74A C09A C33A 138(3) 6_565 6_565
C56A C09A C33A 48.9(19) 6_565 6_565
C08A C09A C33A 105(2) . 6_565
C04A C09A C33A 123(2) . 6_565
C75A C09A C33A 83.5(19) 6_565 6_565
C62A C10A C70A 147(6) 6_565 6_565
C70A C10A C11A 171(5) 6_565 .
C62A C10A C16A 85(4) 6_565 .
C70A C10A C16A 66(4) 6_565 .
C11A C10A C16A 121(3) . .
C62A C10A C07A 154(5) 6_565 .
C70A C10A C07A 58(3) 6_565 .
C11A C10A C07A 113(3) . .
C16A C10A C07A 120(3) . .
C62A C10A C77A 164(5) 6_565 6_565
C70A C10A C77A 49(3) 6_565 6_565
C11A C10A C77A 122(3) . 6_565
C16A C10A C77A 110(3) . 6_565
C62A C10A C45A 49(4) 6_565 6_565
C70A C10A C45A 163(5) 6_565 6_565
C16A C10A C45A 124(3) . 6_565
C07A C10A C45A 107(3) . 6_565
C77A C10A C45A 115(3) 6_565 6_565
C62A C10A C46A 117(5) 6_565 6_565
C11A C10A C46A 151(3) . 6_565
C07A C10A C46A 88(2) . 6_565
C77A C10A C46A 78(2) 6_565 6_565
C45A C10A C46A 150(3) 6_565 6_565
C70A C10A C61A 113(4) 6_565 6_565
C11A C10A C61A 76(2) . 6_565
C16A C10A C61A 47.0(19) . 6_565
C07A C10A C61A 164(3) . 6_565
C77A C10A C61A 155(3) 6_565 6_565
C45A C10A C61A 80(2) 6_565 6_565
C46A C10A C61A 80(2) 6_565 6_565
C62A C10A Tb1 99(5) 6_565 .
C70A C10A Tb1 83(4) 6_565 .
C11A C10A Tb1 95(3) . .
C16A C10A Tb1 65(2) . .
C07A C10A Tb1 87(2) . .
C77A C10A Tb1 83(2) 6_565 .
C45A C10A Tb1 90(2) 6_565 .
C46A C10A Tb1 63.7(15) 6_565 .
C61A C10A Tb1 77.8(18) 6_565 .
C45A C11A C62A 163(10) 6_565 6_565
C45A C11A C10A 149(10) 6_565 .
C45A C11A C06A 53(7) 6_565 .
C62A C11A C06A 136(4) 6_565 .
C10A C11A C06A 104(2) . .
C45A C11A C19A 67(8) 6_565 .
C62A C11A C19A 101(3) 6_565 .
C10A C11A C19A 127(3) . .
C06A C11A C19A 119(3) . .
C45A C11A C76A 58(7) 6_565 6_565
C62A C11A C76A 129(4) 6_565 6_565
C10A C11A C76A 98(3) . 6_565
C19A C11A C76A 123(3) . 6_565
C62A C11A C65A 131(4) 6_565 6_565
C10A C11A C65A 148(4) . 6_565
C06A C11A C65A 87(3) . 6_565
C76A C11A C65A 91(3) 6_565 6_565
C45A C11A C61A 130(9) 6_565 6_565
C10A C11A C61A 63(2) . 6_565
C06A C11A C61A 159(4) . 6_565
C19A C11A C61A 65.5(18) . 6_565
C76A C11A C61A 153(3) 6_565 6_565
C65A C11A C61A 95(2) 6_565 6_565
C60A C12A C47A 59(4) 6_565 6_565
C60A C12A C59A 65(3) 6_565 6_565
C47A C12A C59A 119(4) 6_565 6_565
C21A C12A C59A 88(4) . 6_565
C60A C12A C71A 121(5) 6_565 6_565
C47A C12A C71A 63(3) 6_565 6_565
C21A C12A C71A 96(4) . 6_565
C59A C12A C71A 147(4) 6_565 6_565
C60A C12A C35A 86(4) 6_565 .
C47A C12A C35A 142(4) 6_565 .
C21A C12A C35A 109(4) . .
C71A C12A C35A 142(5) 6_565 .
C60A C12A C49A 157(4) 6_565 6_565
C47A C12A C49A 118(4) 6_565 6_565
C21A C12A C49A 145(4) . 6_565
C59A C12A C49A 104(4) 6_565 6_565
C71A C12A C49A 57(3) 6_565 6_565
C35A C12A C49A 88(4) . 6_565
C60A C12A C32A 146(4) 6_565 .
C47A C12A C32A 91(4) 6_565 .
C21A C12A C32A 123(4) . .
C59A C12A C32A 129(5) 6_565 .
C35A C12A C32A 116(5) . .
C60A C12A C80A 123(4) 6_565 .
C47A C12A C80A 148(3) 6_565 .
C21A C12A C80A 139(4) . .
C59A C12A C80A 59(3) 6_565 .
C71A C12A C80A 101(4) 6_565 .
C49A C12A C80A 46(3) 6_565 .
C32A C12A C80A 74(3) . .
C67A C13A C68A 131(6) 6_565 6_565
C67A C13A C14A 78(4) 6_565 .
C68A C13A C14A 53(3) 6_565 .
C67A C13A C15A 149(6) 6_565 .
C68A C13A C15A 67(3) 6_565 .
C14A C13A C15A 117(3) . .
C68A C13A C27A 153(5) 6_565 .
C14A C13A C27A 105(3) . .
C15A C13A C27A 124(3) . .
C67A C13A C46A 59(4) 6_565 6_565
C68A C13A C46A 159(5) 6_565 6_565
C14A C13A C46A 134(3) . 6_565
C15A C13A C46A 96(3) . 6_565
C67A C13A C69A 159(6) 6_565 6_565
C68A C13A C69A 56(3) 6_565 6_565
C14A C13A C69A 108(3) . 6_565
C27A C13A C69A 136(3) . 6_565
C46A C13A C69A 108(3) 6_565 6_565
C67A C13A Tb1 70(5) 6_565 .
C68A C13A Tb1 97(4) 6_565 .
C14A C13A Tb1 86(2) . .
C15A C13A Tb1 84(3) . .
C27A C13A Tb1 63(2) . .
C46A C13A Tb1 66.8(18) 6_565 .
C69A C13A Tb1 90(2) 6_565 .
C68A C14A C43A 76(2) 6_565 .
C13A C14A C43A 118(3) . .
C68A C14A C67A 74(3) 6_565 6_565
C43A C14A C67A 146(3) . 6_565
C68A C14A C44A 162(3) 6_565 .
C13A C14A C44A 126(3) . .
C43A C14A C44A 110(2) . .
C67A C14A C44A 95(2) 6_565 .
C68A C14A C14A 130(2) 6_565 6_565
C13A C14A C14A 163(2) . 6_565
C43A C14A C14A 54.5(15) . 6_565
C67A C14A C14A 148.1(18) 6_565 6_565
C44A C14A C14A 56.1(13) . 6_565
C68A C14A C37A 125(3) 6_565 6_565
C13A C14A C37A 84(2) . 6_565
C43A C14A C37A 144(3) . 6_565
C67A C14A C37A 53.5(18) 6_565 6_565
C14A C14A C37A 96.2(17) 6_565 6_565
C68A C14A Tb1 79.8(19) 6_565 .
C13A C14A Tb1 65(2) . .
C43A C14A Tb1 100.9(16) . .
C67A C14A Tb1 58.9(18) 6_565 .
C44A C14A Tb1 82.7(14) . .
C14A C14A Tb1 100.3(7) 6_565 .
C37A C14A Tb1 61.2(18) 6_565 .
C69A C15A C77A 113(8) 6_565 6_565
C69A C15A C68A 89(7) 6_565 6_565
C77A C15A C68A 158(4) 6_565 6_565
C77A C15A C08A 120(4) 6_565 .
C68A C15A C08A 79(3) 6_565 .
C69A C15A C13A 126(8) 6_565 .
C77A C15A C13A 120(4) 6_565 .
C08A C15A C13A 117(3) . .
C69A C15A C07A 119(7) 6_565 .
C68A C15A C07A 151(4) 6_565 .
C08A C15A C07A 121(3) . .
C13A C15A C07A 116(3) . .
C77A C15A C54A 95(3) 6_565 6_565
C68A C15A C54A 104(3) 6_565 6_565
C13A C15A C54A 142(3) . 6_565
C07A C15A C54A 97(2) . 6_565
C69A C15A C70A 154(8) 6_565 6_565
C68A C15A C70A 117(3) 6_565 6_565
C08A C15A C70A 154(3) . 6_565
C13A C15A C70A 79(2) . 6_565
C54A C15A C70A 133(3) 6_565 6_565
C69A C15A Tb1 131(10) 6_565 .
C77A C15A Tb1 85(4) 6_565 .
C68A C15A Tb1 78(2) 6_565 .
C08A C15A Tb1 103(3) . .
C13A C15A Tb1 66(3) . .
C07A C15A Tb1 78(2) . .
C54A C15A Tb1 108(3) 6_565 .
C70A C15A Tb1 63.6(15) 6_565 .
C78A C16A C46A 104(5) 6_565 6_565
C78A C16A C70A 170(4) 6_565 6_565
C46A C16A C70A 66(3) 6_565 6_565
C78A C16A C61A 71(3) 6_565 6_565
C46A C16A C61A 174(4) 6_565 6_565
C70A C16A C61A 119(4) 6_565 6_565
C46A C16A C17A 145(4) 6_565 .
C70A C16A C17A 147(3) 6_565 .
C78A C16A C10A 155(4) 6_565 .
C46A C16A C10A 100(3) 6_565 .
C61A C16A C10A 85(3) 6_565 .
C17A C16A C10A 112(3) . .
C78A C16A C62A 127(4) 6_565 6_565
C46A C16A C62A 129(3) 6_565 6_565
C70A C16A C62A 63(2) 6_565 6_565
C61A C16A C62A 56(2) 6_565 6_565
C17A C16A C62A 84(2) . 6_565
C78A C16A C27A 81(4) 6_565 .
C70A C16A C27A 90(3) 6_565 .
C61A C16A C27A 146(3) 6_565 .
C17A C16A C27A 117(3) . .
C10A C16A C27A 120(3) . .
C62A C16A C27A 147(3) 6_565 .
C78A C16A Tb1 96(4) 6_565 .
C46A C16A Tb1 81(3) 6_565 .
C70A C16A Tb1 85(2) 6_565 .
C61A C16A Tb1 96(3) 6_565 .
C17A C16A Tb1 88(2) . .
C10A C16A Tb1 82(2) . .
C62A C16A Tb1 90(2) 6_565 .
C27A C16A Tb1 68.0(19) . .
C61A C17A C78A 113(6) 6_565 6_565
C61A C17A C16A 75(4) 6_565 .
C61A C17A C39A 170(6) 6_565 .
C78A C17A C39A 74(3) 6_565 .
C16A C17A C39A 110(3) . .
C61A C17A C18A 62(4) 6_565 .
C78A C17A C18A 171(4) 6_565 .
C16A C17A C18A 129(3) . .
C39A C17A C18A 110(3) . .
C61A C17A C50A 71(4) 6_565 6_565
C78A C17A C50A 173(5) 6_565 6_565
C16A C17A C50A 138(3) . 6_565
C39A C17A C50A 101(3) . 6_565
C61A C17A C55A 168(5) 6_565 6_565
C78A C17A C55A 56(3) 6_565 6_565
C16A C17A C55A 94(3) . 6_565
C18A C17A C55A 129(3) . 6_565
C50A C17A C55A 120(3) 6_565 6_565
C78A C17A C62A 93(3) 6_565 6_565
C16A C17A C62A 51(2) . 6_565
C39A C17A C62A 151(3) . 6_565
C18A C17A C62A 80(2) . 6_565
C50A C17A C62A 89(3) 6_565 6_565
C55A C17A C62A 142(3) 6_565 6_565
C61A C17A Tb1 96(5) 6_565 .
C78A C17A Tb1 76(3) 6_565 .
C16A C17A Tb1 61.1(19) . .
C39A C17A Tb1 80(2) . .
C18A C17A Tb1 97(2) . .
C50A C17A Tb1 99(3) 6_565 .
C55A C17A Tb1 79(2) 6_565 .
C62A C17A Tb1 72.0(15) 6_565 .
C50A C18A C61A 129(10) 6_565 6_565
C50A C18A C64A 87(10) 6_565 6_565
C61A C18A C64A 141(3) 6_565 6_565
C50A C18A C19A 135(10) 6_565 .
C61A C18A C19A 93(3) 6_565 .
C64A C18A C19A 48(2) 6_565 .
C61A C18A C24A 138(3) 6_565 .
C64A C18A C24A 75(2) 6_565 .
C19A C18A C24A 121(2) . .
C50A C18A C17A 100(10) 6_565 .
C64A C18A C17A 156(4) 6_565 .
C19A C18A C17A 118(2) . .
C24A C18A C17A 109(3) . .
C61A C18A C57A 117(3) 6_565 6_565
C64A C18A C57A 97(3) 6_565 6_565
C19A C18A C57A 142(3) . 6_565
C17A C18A C57A 88(2) . 6_565
C65A C19A C64A 82(4) 6_565 6_565
C65A C19A C45A 78(4) 6_565 6_565
C64A C19A C45A 156(4) 6_565 6_565
C65A C19A C18A 141(4) 6_565 .
C64A C19A C18A 63(3) 6_565 .
C45A C19A C18A 129(3) 6_565 .
C64A C19A C20A 57(3) 6_565 .
C45A C19A C20A 104(3) 6_565 .
C18A C19A C20A 120(2) . .
C65A C19A C11A 97(3) 6_565 .
C64A C19A C11A 164(3) 6_565 .
C18A C19A C11A 111(2) . .
C20A C19A C11A 124(2) . .
C65A C19A C50A 135(4) 6_565 6_565
C64A C19A C50A 57(2) 6_565 6_565
C45A C19A C50A 134(3) 6_565 6_565
C20A C19A C50A 113(2) . 6_565
C11A C19A C50A 117(3) . 6_565
C65A C19A C62A 125(3) 6_565 6_565
C64A C19A C62A 143(3) 6_565 6_565
C45A C19A C62A 49(2) 6_565 6_565
C18A C19A C62A 81.7(19) . 6_565
C20A C19A C62A 151(2) . 6_565
C50A C19A C62A 88(2) 6_565 6_565
C65A C19A C61A 156(4) 6_565 6_565
C64A C19A C61A 103(3) 6_565 6_565
C45A C19A C61A 90(3) 6_565 6_565
C20A C19A C61A 156(2) . 6_565
C11A C19A C61A 71.4(19) . 6_565
C50A C19A C61A 46.5(17) 6_565 6_565
C65A C20A C64A 89(5) 6_565 6_565
C65A C20A C60A 96(5) 6_565 6_565
C64A C20A C60A 160(5) 6_565 6_565
C65A C20A C22A 149(6) 6_565 .
C64A C20A C22A 69(3) 6_565 .
C60A C20A C22A 97(4) 6_565 .
C64A C20A C19A 50(2) 6_565 .
C60A C20A C19A 137(3) 6_565 .
C22A C20A C19A 119(3) . .
C65A C20A C21A 74(5) 6_565 .
C64A C20A C21A 155(3) 6_565 .
C22A C20A C21A 117(3) . .
C19A C20A C21A 115(3) . .
C60A C21A C47A 139(10) 6_565 6_565
C60A C21A C12A 70(7) 6_565 .
C47A C21A C12A 70(5) 6_565 .
C60A C21A C01A 172(8) 6_565 .
C47A C21A C01A 48(4) 6_565 .
C12A C21A C01A 117(4) . .
C60A C21A C65A 81(7) 6_565 6_565
C47A C21A C65A 139(6) 6_565 6_565
C12A C21A C65A 146(5) . 6_565
C01A C21A C65A 91(3) . 6_565
C60A C21A C20A 55(7) 6_565 .
C47A C21A C20A 164(5) 6_565 .
C12A C21A C20A 123(4) . .
C01A C21A C20A 117(3) . .
C47A C21A C59A 113(6) 6_565 6_565
C12A C21A C59A 46(3) . 6_565
C01A C21A C59A 151(4) . 6_565
C65A C21A C59A 100(3) 6_565 6_565
C20A C21A C59A 77(3) . 6_565
C60A C21A C51A 178(8) 6_565 6_565
C12A C21A C51A 111(3) . 6_565
C65A C21A C51A 97(3) 6_565 6_565
C20A C21A C51A 123(3) . 6_565
C59A C21A C51A 147(3) 6_565 6_565
C52A C22A C79A 89(4) 6_565 6_565
C52A C22A C20A 126(4) 6_565 .
C79A C22A C20A 132(4) 6_565 .
C52A C22A C34A 103(4) 6_565 .
C20A C22A C34A 126(3) . .
C79A C22A C23A 92(3) 6_565 .
C20A C22A C23A 123(2) . .
C34A C22A C23A 106(2) . .
C52A C22A C64A 76(4) 6_565 6_565
C79A C22A C64A 151(3) 6_565 6_565
C20A C22A C64A 51(2) . 6_565
C34A C22A C64A 167(3) . 6_565
C23A C22A C64A 73(2) . 6_565
C52A C22A C59A 137(5) 6_565 6_565
C79A C22A C59A 51(2) 6_565 6_565
C20A C22A C59A 83(3) . 6_565
C23A C22A C59A 139(2) . 6_565
C64A C22A C59A 129(3) 6_565 6_565
C52A C22A C65A 118(4) 6_565 6_565
C79A C22A C65A 132(3) 6_565 6_565
C34A C22A C65A 130(3) . 6_565
C23A C22A C65A 115(2) . 6_565
C59A C22A C65A 86(2) 6_565 6_565
C52A C22A C60A 156(5) 6_565 6_565
C79A C22A C60A 95(3) 6_565 6_565
C34A C22A C60A 87(3) . 6_565
C23A C22A C60A 154(2) . 6_565
C64A C22A C60A 90(2) 6_565 6_565
C52A C23A C53A 159(10) 6_565 6_565
C52A C23A C24A 123(7) 6_565 .
C53A C23A C24A 59(3) 6_565 .
C53A C23A C22A 158(4) 6_565 .
C24A C23A C22A 118(2) . .
C52A C23A C41A 106(7) 6_565 .
C53A C23A C41A 63(3) 6_565 .
C24A C23A C41A 120(3) . .
C22A C23A C41A 110(2) . .
C52A C23A C64A 60(6) 6_565 6_565
C53A C23A C64A 121(4) 6_565 6_565
C24A C23A C64A 64(2) . 6_565
C22A C23A C64A 54.6(19) . 6_565
C41A C23A C64A 151(3) . 6_565
C53A C23A C79A 131(4) 6_565 6_565
C24A C23A C79A 145(3) . 6_565
C41A C23A C79A 72(2) . 6_565
C64A C23A C79A 90(2) 6_565 6_565
C52A C23A C57A 136(7) 6_565 6_565
C53A C23A C57A 46(3) 6_565 6_565
C22A C23A C57A 131(2) . 6_565
C41A C23A C57A 108(2) . 6_565
C64A C23A C57A 77(2) 6_565 6_565
C79A C23A C57A 150(3) 6_565 6_565
C57A C24A C50A 101(5) 6_565 6_565
C57A C24A C53A 94(5) 6_565 6_565
C50A C24A C53A 160(5) 6_565 6_565
C57A C24A C23A 137(5) 6_565 .
C50A C24A C23A 122(3) 6_565 .
C57A C24A C18A 103(5) 6_565 .
C53A C24A C18A 157(3) 6_565 .
C23A C24A C18A 119(2) . .
C50A C24A C25A 106(3) 6_565 .
C53A C24A C25A 83(3) 6_565 .
C23A C24A C25A 125(2) . .
C18A C24A C25A 108(2) . .
C57A C24A C64A 154(5) 6_565 6_565
C50A C24A C64A 54(2) 6_565 6_565
C53A C24A C64A 110(3) 6_565 6_565
C23A C24A C64A 68(2) . 6_565
C18A C24A C64A 51(2) . 6_565
C25A C24A C64A 149(2) . 6_565
C57A C24A C52A 151(5) 6_565 6_565
C50A C24A C52A 107(3) 6_565 6_565
C53A C24A C52A 58(2) 6_565 6_565
C18A C24A C52A 104(2) . 6_565
C25A C24A C52A 136(3) . 6_565
C64A C24A C52A 52.8(19) 6_565 6_565
C82A C25A C57A 133(6) 6_565 6_565
C82A C25A C81A 102(4) 6_565 .
C57A C25A C81A 125(4) 6_565 .
C57A C25A C39A 103(4) 6_565 .
C81A C25A C39A 127(2) . .
C82A C25A C24A 139(5) 6_565 .
C81A C25A C24A 116(3) . .
C39A C25A C24A 106(2) . .
C82A C25A C58A 57(4) 6_565 6_565
C57A C25A C58A 168(4) 6_565 6_565
C39A C25A C58A 84(2) . 6_565
C24A C25A C58A 154(3) . 6_565
C82A C25A C53A 170(6) 6_565 6_565
C57A C25A C53A 51(3) 6_565 6_565
C81A C25A C53A 74(2) . 6_565
C39A C25A C53A 142(2) . 6_565
C58A C25A C53A 118(2) 6_565 6_565
C57A C25A C55A 111(4) 6_565 6_565
C81A C25A C55A 121(2) . 6_565
C24A C25A C55A 114(2) . 6_565
C58A C25A C55A 77.5(19) 6_565 6_565
C53A C25A C55A 150(2) 6_565 6_565
C26A C26A C31A 60.4(17) 6_565 .
C26A C26A C75A 141(2) 6_565 6_565
C31A C26A C75A 82(3) . 6_565
C26A C26A C30A 64.4(14) 6_565 .
C31A C26A C30A 123(3) . .
C75A C26A C30A 143(3) 6_565 .
C26A C26A C03A 159.1(17) 6_565 .
C31A C26A C03A 114(3) . .
C30A C26A C03A 112(2) . .
C26A C26A C73A 109.0(17) 6_565 6_565
C31A C26A C73A 155(3) . 6_565
C75A C26A C73A 99(3) 6_565 6_565
C03A C26A C73A 67(2) . 6_565
C26A C26A C66A 149.8(17) 6_565 6_565
C31A C26A C66A 130(3) . 6_565
C75A C26A C66A 52(3) 6_565 6_565
C30A C26A C66A 93(2) . 6_565
C73A C26A C66A 47(2) 6_565 6_565
C46A C27A C67A 112(6) 6_565 6_565
C46A C27A C36A 164(5) 6_565 .
C67A C27A C36A 83(4) 6_565 .
C46A C27A C13A 88(4) 6_565 .
C36A C27A C13A 106(3) . .
C67A C27A C16A 139(5) 6_565 .
C36A C27A C16A 129(3) . .
C13A C27A C16A 116(3) . .
C46A C27A C37A 166(5) 6_565 6_565
C67A C27A C37A 66(3) 6_565 6_565
C13A C27A C37A 88(2) . 6_565
C16A C27A C37A 138(3) . 6_565
C46A C27A C78A 66(3) 6_565 6_565
C67A C27A C78A 168(5) 6_565 6_565
C36A C27A C78A 99(3) . 6_565
C13A C27A C78A 149(3) . 6_565
C37A C27A C78A 114(3) 6_565 6_565
C46A C27A Tb1 89(4) 6_565 .
C67A C27A Tb1 87(4) 6_565 .
C36A C27A Tb1 86(3) . .
C13A C27A Tb1 83(2) . .
C16A C27A Tb1 72.7(19) . .
C37A C27A Tb1 78(2) 6_565 .
C78A C27A Tb1 81(2) 6_565 .
C48A C28A C55A 133(10) 6_565 6_565
C48A C28A C36A 53(9) 6_565 .
C55A C28A C36A 112(4) 6_565 .
C48A C28A C42A 82(10) 6_565 .
C55A C28A C42A 132(3) 6_565 .
C36A C28A C42A 116(3) . .
C48A C28A C39A 152(10) 6_565 .
C36A C28A C39A 124(4) . .
C42A C28A C39A 117(3) . .
C48A C28A C37A 56(10) 6_565 6_565
C55A C28A C37A 123(4) 6_565 6_565
C42A C28A C37A 103(3) . 6_565
C39A C28A C37A 131(3) . 6_565
C48A C28A C82A 149(10) 6_565 6_565
C55A C28A C82A 47(2) 6_565 6_565
C36A C28A C82A 154(4) . 6_565
C42A C28A C82A 86(2) . 6_565
C37A C28A C82A 155(3) 6_565 6_565
C48A C28A C58A 121(10) 6_565 6_565
C55A C28A C58A 88(3) 6_565 6_565
C36A C28A C58A 157(3) . 6_565
C39A C28A C58A 72(2) . 6_565
C37A C28A C58A 142(3) 6_565 6_565
C48A C28A Tb1 119(10) 6_565 .
C55A C28A Tb1 85(3) 6_565 .
C36A C28A Tb1 70(3) . .
C42A C28A Tb1 107(2) . .
C39A C28A Tb1 77(2) . .
C37A C28A Tb1 64(2) 6_565 .
C82A C28A Tb1 91.0(18) 6_565 .
C58A C28A Tb1 102.0(17) 6_565 .
C73A C29A C71A 148(10) 6_565 6_565
C73A C29A C32A 166(10) 6_565 .
C73A C29A C02A 61(6) 6_565 .
C71A C29A C02A 88(5) 6_565 .
C32A C29A C02A 126(5) . .
C73A C29A C30A 52(6) 6_565 .
C71A C29A C30A 150(6) 6_565 .
C32A C29A C30A 116(5) . .
C02A C29A C30A 110(3) . .
C71A C29A C66A 110(5) 6_565 6_565
C32A C29A C66A 146(5) . 6_565
C30A C29A C66A 87(3) . 6_565
C73A C29A C49A 159(9) 6_565 6_565
C02A C29A C49A 129(4) . 6_565
C30A C29A C49A 110(3) . 6_565
C66A C29A C49A 147(4) 6_565 6_565
C73A C30A C73A 138(4) 6_565 .
C73A C30A C26A 131(3) 6_565 6_565
C73A C30A C26A 81(2) . 6_565
C73A C30A C26A 81(2) 6_565 .
C73A C30A C26A 131(3) . .
C26A C30A C26A 51(3) 6_565 .
C73A C30A C29A 117(3) . .
C26A C30A C29A 148(3) 6_565 .
C26A C30A C29A 102.0(19) . .
C73A C30A C29A 117(3) 6_565 6_565
C26A C30A C29A 102.0(19) 6_565 6_565
C26A C30A C29A 148(3) . 6_565
C29A C30A C29A 96(4) . 6_565
C26A C31A C26A 59(3) . 6_565
C26A C31A C33A 137(2) . .
C26A C31A C33A 160(2) 6_565 .
C26A C31A C33A 160(2) . 6_565
C26A C31A C33A 137(2) 6_565 6_565
C26A C31A C75A 50(2) . 6_565
C26A C31A C75A 108(3) 6_565 6_565
C33A C31A C75A 87(2) . 6_565
C33A C31A C75A 111(2) 6_565 6_565
C26A C31A C75A 108(3) . .
C26A C31A C75A 50(2) 6_565 .
C33A C31A C75A 111(2) . .
C33A C31A C75A 87(2) 6_565 .
C75A C31A C75A 150(3) 6_565 .
C71A C32A C49A 138(10) 6_565 6_565
C71A C32A C29A 52(5) 6_565 .
C49A C32A C29A 160(9) 6_565 .
C71A C32A C49A 157(8) 6_565 .
C29A C32A C49A 132(6) . .
C71A C32A C12A 65(6) 6_565 .
C49A C32A C12A 74(7) 6_565 .
C29A C32A C12A 116(5) . .
C49A C32A C12A 102(4) . .
C71A C32A C32A 150(6) 6_565 6_565
C49A C32A C32A 57(7) 6_565 6_565
C29A C32A C32A 106(4) . 6_565
C12A C32A C32A 126(3) . 6_565
C71A C32A C73A 55(6) 6_565 6_565
C49A C32A C73A 156(8) 6_565 6_565
C49A C32A C73A 127(4) . 6_565
C12A C32A C73A 118(4) . 6_565
C32A C32A C73A 102(2) 6_565 6_565
C33A C33A C56A 105(2) 6_565 6_565
C33A C33A C31A 77.6(14) 6_565 .
C56A C33A C31A 160(3) 6_565 .
C33A C33A C09A 157.2(19) 6_565 .
C56A C33A C09A 60(2) 6_565 .
C31A C33A C09A 111(2) . .
C33A C33A C56A 53.2(16) 6_565 .
C56A C33A C56A 52(3) 6_565 .
C31A C33A C56A 127(3) . .
C09A C33A C56A 109(2) . .
C56A C33A C09A 93(2) 6_565 6_565
C31A C33A C09A 84.8(19) . 6_565
C09A C33A C09A 141(3) . 6_565
C33A C33A C54A 145.4(12) 6_565 6_565
C31A C33A C54A 127(2) . 6_565
C56A C33A C54A 94(2) . 6_565
C09A C33A C54A 130.2(19) 6_565 6_565
C79A C34A C59A 97(7) 6_565 6_565
C79A C34A C35A 117(7) 6_565 .
C79A C34A C22A 47(7) 6_565 .
C59A C34A C22A 85(3) 6_565 .
C35A C34A C22A 108(3) . .
C79A C34A C38A 65(7) 6_565 .
C59A C34A C38A 125(3) 6_565 .
C35A C34A C38A 119(3) . .
C22A C34A C38A 109(2) . .
C59A C34A C52A 108(3) 6_565 6_565
C35A C34A C52A 132(3) . 6_565
C38A C34A C52A 83(2) . 6_565
C59A C35A C80A 126(8) 6_565 .
C59A C35A C34A 68(6) 6_565 .
C80A C35A C34A 127(4) . .
C59A C35A C12A 69(6) 6_565 .
C80A C35A C12A 87(3) . .
C34A C35A C12A 135(4) . .
C59A C35A C79A 56(6) 6_565 6_565
C80A C35A C79A 124(4) . 6_565
C12A C35A C79A 124(3) . 6_565
C80A C35A C60A 125(3) . 6_565
C34A C35A C60A 93(3) . 6_565
C79A C35A C60A 84(3) 6_565 6_565
C37A C36A C48A 124(8) 6_565 6_565
C37A C36A C28A 125(9) 6_565 .
C37A C36A C27A 99(6) 6_565 .
C48A C36A C27A 125(5) 6_565 .
C28A C36A C27A 111(4) . .
C37A C36A C67A 68(6) 6_565 6_565
C48A C36A C67A 156(5) 6_565 6_565
C28A C36A C67A 140(4) . 6_565
C48A C36A C44A 116(4) 6_565 .
C28A C36A C44A 121(3) . .
C27A C36A C44A 113(2) . .
C67A C36A C44A 81(2) 6_565 .
C37A C36A C55A 144(10) 6_565 6_565
C27A C36A C55A 80(3) . 6_565
C67A C36A C55A 112(3) 6_565 6_565
C44A C36A C55A 149(3) . 6_565
C37A C36A Tb1 72(9) 6_565 .
C48A C36A Tb1 98(4) 6_565 .
C28A C36A Tb1 83(3) . .
C27A C36A Tb1 61(2) . .
C67A C36A Tb1 65(2) 6_565 .
C44A C36A Tb1 85.8(16) . .
C55A C36A Tb1 75.9(19) 6_565 .
C36A C37A C44A 157(10) 6_565 .
C44A C37A C48A 127(3) . .
C36A C37A C67A 92(6) 6_565 .
C44A C37A C67A 106(3) . .
C48A C37A C67A 126(3) . .
C36A C37A C27A 62(6) 6_565 6_565
C44A C37A C27A 138(3) . 6_565
C48A C37A C27A 94(3) . 6_565
C44A C37A C28A 132(3) . 6_565
C67A C37A C28A 119(3) . 6_565
C27A C37A C28A 87(3) 6_565 6_565
C36A C37A C14A 142(7) 6_565 6_565
C44A C37A C14A 55.2(19) . 6_565
C48A C37A C14A 174(4) . 6_565
C67A C37A C14A 51.2(19) . 6_565
C27A C37A C14A 83(2) 6_565 6_565
C28A C37A C14A 162(4) 6_565 6_565
C36A C37A C37A 134(6) 6_565 6_565
C48A C37A C37A 98(2) . 6_565
C67A C37A C37A 134.0(18) . 6_565
C27A C37A C37A 159(2) 6_565 6_565
C28A C37A C37A 100.7(19) 6_565 6_565
C14A C37A C37A 83.8(17) 6_565 6_565
C36A C37A Tb1 97(9) 6_565 6_565
C44A C37A Tb1 103(3) . 6_565
C48A C37A Tb1 94(3) . 6_565
C67A C37A Tb1 69(2) . 6_565
C27A C37A Tb1 64(2) 6_565 6_565
C28A C37A Tb1 81(2) 6_565 6_565
C14A C37A Tb1 80.9(18) 6_565 6_565
C37A C37A Tb1 97.3(9) 6_565 6_565
C79A C38A C79A 124(4) . 6_565
C79A C38A C34A 119(3) 6_565 6_565
C79A C38A C34A 119(3) . .
C34A C38A C34A 107(3) 6_565 .
C79A C38A C41A 126(3) . .
C79A C38A C41A 88(2) 6_565 .
C34A C38A C41A 145(2) 6_565 .
C34A C38A C41A 104.0(18) . .
C79A C38A C41A 88(2) . 6_565
C79A C38A C41A 126(3) 6_565 6_565
C34A C38A C41A 104.0(18) 6_565 6_565
C34A C38A C41A 145(2) . 6_565
C55A C39A C82A 127(8) 6_565 6_565
C55A C39A C17A 102(7) 6_565 .
C82A C39A C17A 129(3) 6_565 .
C55A C39A C78A 64(6) 6_565 6_565
C82A C39A C78A 167(4) 6_565 6_565
C55A C39A C28A 46(7) 6_565 .
C82A C39A C28A 98(4) 6_565 .
C17A C39A C28A 129(3) . .
C78A C39A C28A 95(3) 6_565 .
C55A C39A C25A 150(8) 6_565 .
C17A C39A C25A 107(2) . .
C78A C39A C25A 145(3) 6_565 .
C28A C39A C25A 115(3) . .
C82A C39A C48A 101(4) 6_565 6_565
C17A C39A C48A 128(3) . 6_565
C78A C39A C48A 93(3) 6_565 6_565
C25A C39A C48A 119(3) . 6_565
C55A C39A C57A 169(8) 6_565 6_565
C17A C39A C57A 80(2) . 6_565
C78A C39A C57A 118(3) 6_565 6_565
C28A C39A C57A 140(3) . 6_565
C48A C39A C57A 145(3) 6_565 6_565
C55A C39A Tb1 91(7) 6_565 .
C82A C39A Tb1 115(3) 6_565 .
C17A C39A Tb1 70(2) . .
C78A C39A Tb1 68(2) 6_565 .
C28A C39A Tb1 72(2) . .
C25A C39A Tb1 104.7(19) . .
C48A C39A Tb1 75(2) 6_565 .
C57A C39A Tb1 99.9(18) 6_565 .
C81A C40A C41A 160(2) 6_565 .
C81A C40A C41A 133.9(18) . .
C81A C40A C41A 133.9(18) 6_565 6_565
C81A C40A C41A 160(2) . 6_565
C81A C40A C53A 119(2) 6_565 6_565
C81A C40A C53A 83(2) . 6_565
C41A C40A C53A 53(2) . 6_565
C41A C40A C53A 97(3) 6_565 6_565
C81A C40A C53A 83(2) 6_565 .
C81A C40A C53A 119(2) . .
C41A C40A C53A 97(3) . .
C41A C40A C53A 53(2) 6_565 .
C53A C40A C53A 144(4) 6_565 .
C41A C41A C53A 135(2) 6_565 6_565
C41A C41A C40A 67.8(14) 6_565 .
C53A C41A C40A 69(2) 6_565 .
C41A C41A C23A 162.0(17) 6_565 .
C40A C41A C23A 109(2) . .
C41A C41A C38A 69.1(13) 6_565 .
C53A C41A C38A 144(3) 6_565 .
C40A C41A C38A 134(2) . .
C23A C41A C38A 107(2) . .
C41A C41A C52A 151.0(19) 6_565 6_565
C53A C41A C52A 58(2) 6_565 6_565
C40A C41A C52A 125(3) . 6_565
C38A C41A C52A 88(2) . 6_565
C41A C41A C79A 109.7(14) 6_565 6_565
C53A C41A C79A 102(3) 6_565 6_565
C40A C41A C79A 150(2) . 6_565
C23A C41A C79A 63.8(19) . 6_565
C58A C42A C48A 104(2) . .
C58A C42A C48A 141(2) 6_565 .
C58A C42A C48A 141(2) . 6_565
C58A C42A C48A 104(2) 6_565 6_565
C48A C42A C48A 113(4) . 6_565
C58A C42A C28A 90.0(18) . 6_565
C58A C42A C28A 126(2) 6_565 6_565
C48A C42A C28A 123(3) 6_565 6_565
C58A C42A C28A 126(2) . .
C58A C42A C28A 90.0(18) 6_565 .
C48A C42A C28A 123(3) . .
C28A C42A C28A 130(4) 6_565 .
C63A C43A C14A 141.9(16) . .
C63A C43A C14A 141.9(16) . 6_565
C14A C43A C14A 71(3) . 6_565
C63A C43A C68A 99.5(14) . 6_565
C14A C43A C68A 114(2) 6_565 6_565
C63A C43A C68A 99.5(14) . .
C14A C43A C68A 114(2) . .
C68A C43A C68A 154(3) 6_565 .
C37A C44A C37A 117(4) . 6_565
C37A C44A C14A 83(2) . 6_565
C37A C44A C14A 146(3) 6_565 6_565
C37A C44A C14A 146(3) . .
C37A C44A C14A 83(2) 6_565 .
C14A C44A C14A 68(3) 6_565 .
C37A C44A C36A 113(2) . .
C14A C44A C36A 153(2) 6_565 .
C14A C44A C36A 88.9(17) . .
C37A C44A C36A 113(2) 6_565 6_565
C14A C44A C36A 88.9(17) 6_565 6_565
C14A C44A C36A 153(2) . 6_565
C36A C44A C36A 110(3) . 6_565
C37A C44A Tb1 99(3) . .
C37A C44A Tb1 54(3) 6_565 .
C14A C44A Tb1 97.2(14) 6_565 .
C14A C44A Tb1 68.7(12) . .
C36A C44A Tb1 60.4(16) . .
C36A C44A Tb1 102.9(17) 6_565 .
C37A C44A Tb1 54(3) . 6_565
C37A C44A Tb1 99(3) 6_565 6_565
C14A C44A Tb1 68.7(12) 6_565 6_565
C14A C44A Tb1 97.2(14) . 6_565
C36A C44A Tb1 102.9(17) . 6_565
C36A C44A Tb1 60.4(16) 6_565 6_565
Tb1 C44A Tb1 52.0(5) . 6_565
C11A C45A C06A 108(9) 6_565 6_565
C11A C45A C19A 94(8) 6_565 6_565
C06A C45A C19A 157(5) 6_565 6_565
C06A C45A C62A 114(4) 6_565 .
C19A C45A C62A 86(3) 6_565 .
C11A C45A C65A 134(9) 6_565 .
C06A C45A C65A 117(4) 6_565 .
C62A C45A C65A 125(4) . .
C11A C45A C76A 107(8) 6_565 .
C19A C45A C76A 155(4) 6_565 .
C62A C45A C76A 112(3) . .
C65A C45A C76A 117(4) . .
C06A C45A C10A 92(3) 6_565 6_565
C19A C45A C10A 106(3) 6_565 6_565
C65A C45A C10A 141(4) . 6_565
C76A C45A C10A 90(3) . 6_565
C11A C45A C01A 151(9) 6_565 6_565
C19A C45A C01A 113(3) 6_565 6_565
C62A C45A C01A 153(3) . 6_565
C65A C45A C01A 73(3) . 6_565
C10A C45A C01A 131(3) 6_565 6_565
C27A C46A C16A 116(5) 6_565 6_565
C27A C46A C70A 151(5) 6_565 .
C16A C46A C70A 67(3) 6_565 .
C16A C46A C67A 142(4) 6_565 .
C70A C46A C67A 124(3) . .
C27A C46A C78A 86(4) 6_565 .
C70A C46A C78A 103(2) . .
C67A C46A C78A 119(3) . .
C27A C46A C13A 62(4) 6_565 6_565
C16A C46A C13A 148(4) 6_565 6_565
C70A C46A C13A 99(3) . 6_565
C78A C46A C13A 144(3) . 6_565
C27A C46A C10A 143(5) 6_565 6_565
C16A C46A C10A 48(2) 6_565 6_565
C67A C46A C10A 133(3) . 6_565
C78A C46A C10A 83(2) . 6_565
C13A C46A C10A 113(3) 6_565 6_565
C27A C46A Tb1 71(4) 6_565 6_565
C16A C46A Tb1 74(2) 6_565 6_565
C70A C46A Tb1 83.1(19) . 6_565
C67A C46A Tb1 72.5(19) . 6_565
C78A C46A Tb1 79.7(18) . 6_565
C13A C46A Tb1 75(2) 6_565 6_565
C10A C46A Tb1 72.6(15) 6_565 6_565
C21A C47A C01A 98(6) 6_565 6_565
C01A C47A C60A 115(4) 6_565 .
C21A C47A C12A 76(5) 6_565 6_565
C01A C47A C12A 168(4) 6_565 6_565
C60A C47A C12A 59(4) . 6_565
C21A C47A C71A 135(6) 6_565 .
C01A C47A C71A 121(4) 6_565 .
C60A C47A C71A 119(4) . .
C12A C47A C71A 61(3) 6_565 .
C21A C47A C51A 117(6) 6_565 .
C60A C47A C51A 134(4) . .
C12A C47A C51A 163(4) 6_565 .
C71A C47A C51A 104(3) . .
C21A C47A C02A 153(5) 6_565 6_565
C01A C47A C02A 58(3) 6_565 6_565
C60A C47A C02A 166(3) . 6_565
C12A C47A C02A 124(4) 6_565 6_565
C71A C47A C02A 63(2) . 6_565
C28A C48A C36A 110(10) 6_565 6_565
C28A C48A C42A 82(10) 6_565 .
C36A C48A C42A 131(4) 6_565 .
C28A C48A C37A 111(10) 6_565 .
C42A C48A C37A 113(3) . .
C36A C48A C55A 104(4) 6_565 .
C42A C48A C55A 111(3) . .
C37A C48A C55A 116(3) . .
C36A C48A C39A 110(4) 6_565 6_565
C42A C48A C39A 98(3) . 6_565
C37A C48A C39A 119(3) . 6_565
C28A C48A Tb1 54(10) 6_565 6_565
C36A C48A Tb1 61(3) 6_565 6_565
C42A C48A Tb1 98(2) . 6_565
C37A C48A Tb1 57(3) . 6_565
C55A C48A Tb1 73(2) . 6_565
C39A C48A Tb1 67.6(19) 6_565 6_565
C32A C49A C49A 123(7) 6_565 6_565
C49A C49A C71A 139(3) 6_565 .
C32A C49A C80A 156(8) 6_565 .
C49A C49A C80A 72(2) 6_565 .
C71A C49A C80A 136(4) . .
C32A C49A C32A 96(9) 6_565 .
C71A C49A C32A 113(4) . .
C80A C49A C32A 97(4) . .
C32A C49A C12A 78(8) 6_565 6_565
C49A C49A C12A 150(3) 6_565 6_565
C71A C49A C12A 57(3) . 6_565
C80A C49A C12A 82(3) . 6_565
C32A C49A C12A 156(4) . 6_565
C49A C49A C29A 112(2) 6_565 6_565
C80A C49A C29A 154(3) . 6_565
C32A C49A C29A 86(4) . 6_565
C12A C49A C29A 85(3) 6_565 6_565
C18A C50A C24A 162(10) 6_565 6_565
C18A C50A C64A 82(10) 6_565 .
C24A C50A C64A 83(3) 6_565 .
C24A C50A C61A 147(4) 6_565 .
C64A C50A C61A 123(5) . .
C18A C50A C57A 164(10) 6_565 .
C64A C50A C57A 109(3) . .
C61A C50A C57A 123(3) . .
C18A C50A C17A 70(10) 6_565 6_565
C24A C50A C17A 120(4) 6_565 6_565
C64A C50A C17A 144(5) . 6_565
C57A C50A C17A 95(3) . 6_565
C24A C50A C19A 125(4) 6_565 6_565
C61A C50A C19A 79(3) . 6_565
C57A C50A C19A 149(4) . 6_565
C17A C50A C19A 103(3) 6_565 6_565
C01A C51A C02A 113(8) 6_565 6_565
C01A C51A C76A 97(8) 6_565 .
C02A C51A C76A 136(6) 6_565 .
C01A C51A C06A 81(7) 6_565 6_565
C02A C51A C06A 151(6) 6_565 6_565
C01A C51A C66A 137(8) 6_565 .
C76A C51A C66A 107(5) . .
C06A C51A C66A 123(4) 6_565 .
C02A C51A C47A 80(3) 6_565 .
C76A C51A C47A 130(5) . .
C06A C51A C47A 116(4) 6_565 .
C66A C51A C47A 109(3) . .
C02A C51A C21A 100(4) 6_565 6_565
C76A C51A C21A 110(4) . 6_565
C06A C51A C21A 95(3) 6_565 6_565
C66A C51A C21A 127(3) . 6_565
C01A C51A C03A 142(9) 6_565 6_565
C76A C51A C03A 94(4) . 6_565
C06A C51A C03A 111(4) 6_565 6_565
C47A C51A C03A 118(3) . 6_565
C21A C51A C03A 134(3) 6_565 6_565
C23A C52A C22A 172(9) 6_565 6_565
C23A C52A C79A 134(9) 6_565 .
C22A C52A C79A 53(3) 6_565 .
C22A C52A C53A 164(6) 6_565 .
C79A C52A C53A 125(5) . .
C23A C52A C64A 102(6) 6_565 .
C22A C52A C64A 70(4) 6_565 .
C79A C52A C64A 118(3) . .
C53A C52A C64A 103(3) . .
C23A C52A C41A 56(6) 6_565 6_565
C22A C52A C41A 131(5) 6_565 6_565
C79A C52A C41A 78(3) . 6_565
C53A C52A C41A 49(2) . 6_565
C64A C52A C41A 146(4) . 6_565
C22A C52A C24A 130(4) 6_565 6_565
C79A C52A C24A 153(5) . 6_565
C64A C52A C24A 61(2) . 6_565
C41A C52A C24A 91(3) 6_565 6_565
C23A C52A C34A 139(8) 6_565 6_565
C22A C52A C34A 49(3) 6_565 6_565
C53A C52A C34A 132(4) . 6_565
C64A C52A C34A 118(3) . 6_565
C41A C52A C34A 83(3) 6_565 6_565
C24A C52A C34A 163(4) 6_565 6_565
C23A C53A C24A 78(3) 6_565 6_565
C23A C53A C41A 76(4) 6_565 6_565
C24A C53A C41A 150(4) 6_565 6_565
C23A C53A C57A 105(3) 6_565 .
C41A C53A C57A 167(4) 6_565 .
C24A C53A C52A 79(3) 6_565 .
C41A C53A C52A 73(3) 6_565 .
C57A C53A C52A 107(3) . .
C23A C53A C40A 133(4) 6_565 .
C24A C53A C40A 141(3) 6_565 .
C41A C53A C40A 58(2) 6_565 .
C57A C53A C40A 117(3) . .
C52A C53A C40A 128(4) . .
C23A C53A C25A 131(4) 6_565 6_565
C24A C53A C25A 55(2) 6_565 6_565
C41A C53A C25A 142(3) 6_565 6_565
C52A C53A C25A 131(3) . 6_565
C40A C53A C25A 88(2) . 6_565
C23A C53A C81A 161(4) 6_565 6_565
C24A C53A C81A 97(3) 6_565 6_565
C41A C53A C81A 102(3) 6_565 6_565
C57A C53A C81A 72(2) . 6_565
C52A C53A C81A 154(3) . 6_565
C08A C54A C09A 123(7) 6_565 6_565
C08A C54A C69A 48(3) 6_565 .
C09A C54A C69A 148(6) 6_565 .
C08A C54A C56A 67(4) 6_565 .
C09A C54A C56A 66(3) 6_565 .
C69A C54A C56A 114(3) . .
C08A C54A C74A 149(6) 6_565 .
C09A C54A C74A 53(3) 6_565 .
C69A C54A C74A 116(3) . .
C56A C54A C74A 120(3) . .
C08A C54A C15A 52(3) 6_565 6_565
C09A C54A C15A 140(6) 6_565 6_565
C56A C54A C15A 117(3) . 6_565
C74A C54A C15A 108(3) . 6_565
C08A C54A C04A 139(6) 6_565 6_565
C09A C54A C04A 49(3) 6_565 6_565
C69A C54A C04A 114(3) . 6_565
C56A C54A C04A 114(3) . 6_565
C15A C54A C04A 105(3) 6_565 6_565
C08A C54A C33A 98(4) 6_565 6_565
C69A C54A C33A 143(3) . 6_565
C74A C54A C33A 84(2) . 6_565
C15A C54A C33A 140(3) 6_565 6_565
C04A C54A C33A 79.8(19) 6_565 6_565
C39A C55A C28A 115(8) 6_565 6_565
C39A C55A C78A 95(7) 6_565 .
C28A C55A C78A 121(4) 6_565 .
C28A C55A C82A 95(4) 6_565 .
C78A C55A C82A 129(3) . .
C39A C55A C48A 125(8) 6_565 .
C78A C55A C48A 119(3) . .
C82A C55A C48A 103(3) . .
C39A C55A C17A 59(6) 6_565 6_565
C28A C55A C17A 138(4) 6_565 6_565
C82A C55A C17A 93(3) . 6_565
C48A C55A C17A 143(3) . 6_565
C28A C55A C25A 103(3) 6_565 6_565
C78A C55A C25A 116(3) . 6_565
C48A C55A C25A 112(3) . 6_565
C17A C55A C25A 80(2) 6_565 6_565
C39A C55A C36A 134(8) 6_565 6_565
C78A C55A C36A 88(3) . 6_565
C82A C55A C36A 129(3) . 6_565
C17A C55A C36A 116(3) 6_565 6_565
C25A C55A C36A 133(3) 6_565 6_565
C39A C55A Tb1 78(7) 6_565 6_565
C28A C55A Tb1 71(3) 6_565 6_565
C78A C55A Tb1 66(2) . 6_565
C82A C55A Tb1 98(2) . 6_565
C48A C55A Tb1 78(2) . 6_565
C17A C55A Tb1 67.1(17) 6_565 6_565
C25A C55A Tb1 90.4(16) 6_565 6_565
C36A C55A Tb1 61.4(16) 6_565 6_565
C56A C56A C63A 62.6(14) 6_565 .
C33A C56A C63A 133(3) 6_565 .
C56A C56A C08A 141(2) 6_565 6_565
C33A C56A C08A 128(3) 6_565 6_565
C63A C56A C08A 82(2) . 6_565
C56A C56A C09A 138(2) 6_565 6_565
C33A C56A C09A 68(3) 6_565 6_565
C63A C56A C09A 138(3) . 6_565
C08A C56A C09A 63(2) 6_565 6_565
C56A C56A C54A 164.0(19) 6_565 .
C33A C56A C54A 101(3) 6_565 .
C63A C56A C54A 114(2) . .
C56A C56A C33A 53.2(16) 6_565 .
C63A C56A C33A 113(2) . .
C08A C56A C33A 145(3) 6_565 .
C09A C56A C33A 88(3) 6_565 .
C54A C56A C33A 122(3) . .
C24A C57A C25A 146(8) 6_565 6_565
C24A C57A C53A 59(4) 6_565 .
C25A C57A C53A 100(4) 6_565 .
C24A C57A C50A 53(4) 6_565 .
C25A C57A C50A 130(5) 6_565 .
C53A C57A C50A 110(3) . .
C24A C57A C82A 151(7) 6_565 .
C53A C57A C82A 119(3) . .
C50A C57A C82A 113(3) . .
C24A C57A C18A 55(4) 6_565 6_565
C25A C57A C18A 127(4) 6_565 6_565
C53A C57A C18A 112(3) . 6_565
C82A C57A C18A 111(3) . 6_565
C24A C57A C39A 129(6) 6_565 6_565
C25A C57A C39A 49(3) 6_565 6_565
C53A C57A C39A 139(3) . 6_565
C50A C57A C39A 83(3) . 6_565
C18A C57A C39A 80(2) 6_565 6_565
C25A C57A C23A 126(4) 6_565 6_565
C50A C57A C23A 82(2) . 6_565
C82A C57A C23A 143(3) . 6_565
C18A C57A C23A 84(2) 6_565 6_565
C39A C57A C23A 144(3) 6_565 6_565
C58A C58A C81A 90(2) 6_565 6_565
C58A C58A C82A 164.1(17) 6_565 .
C81A C58A C82A 81(3) 6_565 .
C58A C58A C42A 71.2(11) 6_565 .
C81A C58A C42A 151(3) 6_565 .
C82A C58A C42A 111(3) . .
C58A C58A C81A 52.6(15) 6_565 .
C82A C58A C81A 117(2) . .
C42A C58A C81A 120(2) . .
C58A C58A C25A 143.3(15) 6_565 6_565
C81A C58A C25A 56(2) 6_565 6_565
C42A C58A C25A 131(2) . 6_565
C81A C58A C25A 93(2) . 6_565
C58A C58A C28A 115.0(14) 6_565 6_565
C81A C58A C28A 137(3) 6_565 6_565
C82A C58A C28A 66(2) . 6_565
C81A C58A C28A 147(2) . 6_565
C25A C58A C28A 87.1(19) 6_565 6_565
C35A C59A C34A 88(7) 6_565 6_565
C35A C59A C12A 89(7) 6_565 6_565
C34A C59A C12A 170(4) 6_565 6_565
C35A C59A C79A 105(7) 6_565 .
C12A C59A C79A 165(4) 6_565 .
C35A C59A C60A 137(8) 6_565 .
C34A C59A C60A 123(4) 6_565 .
C12A C59A C60A 55(3) 6_565 .
C79A C59A C60A 112(3) . .
C34A C59A C80A 106(3) 6_565 .
C12A C59A C80A 77(3) 6_565 .
C79A C59A C80A 114(3) . .
C60A C59A C80A 130(4) . .
C35A C59A C22A 138(7) 6_565 6_565
C34A C59A C22A 51(2) 6_565 6_565
C12A C59A C22A 129(4) 6_565 6_565
C60A C59A C22A 74(3) . 6_565
C80A C59A C22A 152(3) . 6_565
C35A C59A C21A 134(7) 6_565 6_565
C34A C59A C21A 134(3) 6_565 6_565
C12A C59A C21A 46(3) 6_565 6_565
C79A C59A C21A 120(3) . 6_565
C80A C59A C21A 119(3) . 6_565
C22A C59A C21A 83(2) 6_565 6_565
C21A C60A C20A 103(8) 6_565 6_565
C20A C60A C47A 126(4) 6_565 .
C21A C60A C12A 85(8) 6_565 6_565
C20A C60A C12A 162(5) 6_565 6_565
C47A C60A C12A 62(4) . 6_565
C21A C60A C59A 135(10) 6_565 .
C20A C60A C59A 105(4) 6_565 .
C47A C60A C59A 117(5) . .
C12A C60A C59A 60(4) 6_565 .
C21A C60A C65A 76(7) 6_565 .
C47A C60A C65A 99(4) . .
C12A C60A C65A 154(5) 6_565 .
C59A C60A C65A 124(4) . .
C21A C60A C35A 132(9) 6_565 6_565
C20A C60A C35A 115(4) 6_565 6_565
C47A C60A C35A 111(4) . 6_565
C12A C60A C35A 51(3) 6_565 6_565
C65A C60A C35A 136(3) . 6_565
C21A C60A C22A 140(8) 6_565 6_565
C47A C60A C22A 155(4) . 6_565
C12A C60A C22A 122(4) 6_565 6_565
C59A C60A C22A 62(2) . 6_565
C65A C60A C22A 67(2) . 6_565
C35A C60A C22A 72(2) 6_565 6_565
C20A C60A C01A 97(3) 6_565 6_565
C12A C60A C01A 90(4) 6_565 6_565
C59A C60A C01A 137(4) . 6_565
C65A C60A C01A 71(3) . 6_565
C35A C60A C01A 136(3) 6_565 6_565
C22A C60A C01A 134(3) 6_565 6_565
C17A C61A C18A 89(5) 6_565 6_565
C17A C61A C62A 139(6) 6_565 .
C18A C61A C62A 113(4) 6_565 .
C17A C61A C16A 76(4) 6_565 6_565
C18A C61A C16A 149(4) 6_565 6_565
C62A C61A C16A 67(2) . 6_565
C18A C61A C78A 128(3) 6_565 .
C62A C61A C78A 107(3) . .
C17A C61A C50A 81(5) 6_565 .
C62A C61A C50A 121(4) . .
C16A C61A C50A 146(5) 6_565 .
C78A C61A C50A 120(3) . .
C17A C61A C10A 120(5) 6_565 6_565
C18A C61A C10A 127(3) 6_565 6_565
C16A C61A C10A 48.0(19) 6_565 6_565
C78A C61A C10A 88(2) . 6_565
C50A C61A C10A 133(4) . 6_565
C17A C61A C19A 128(6) 6_565 6_565
C62A C61A C19A 67(2) . 6_565
C16A C61A C19A 127(3) 6_565 6_565
C78A C61A C19A 152(3) . 6_565
C50A C61A C19A 54(3) . 6_565
C10A C61A C19A 83(2) 6_565 6_565
C17A C61A C11A 144(6) 6_565 6_565
C18A C61A C11A 89(3) 6_565 6_565
C16A C61A C11A 88(2) 6_565 6_565
C78A C61A C11A 127(3) . 6_565
C50A C61A C11A 97(3) . 6_565
C17A C61A Tb1 70(5) 6_565 6_565
C18A C61A Tb1 95(3) 6_565 6_565
C62A C61A Tb1 74(2) . 6_565
C16A C61A Tb1 55(2) 6_565 6_565
C78A C61A Tb1 67(2) . 6_565
C50A C61A Tb1 94(4) . 6_565
C10A C61A Tb1 62.2(17) 6_565 6_565
C19A C61A Tb1 85.9(17) 6_565 6_565
C11A C61A Tb1 74.7(18) 6_565 6_565
C10A C62A C11A 106(5) 6_565 6_565
C10A C62A C61A 123(5) 6_565 .
C11A C62A C61A 120(4) 6_565 .
C10A C62A C45A 108(5) 6_565 .
C61A C62A C45A 116(4) . .
C11A C62A C70A 124(4) 6_565 .
C61A C62A C70A 108(3) . .
C45A C62A C70A 125(3) . .
C10A C62A C16A 66(4) 6_565 6_565
C11A C62A C16A 152(5) 6_565 6_565
C61A C62A C16A 57(2) . 6_565
C45A C62A C16A 147(4) . 6_565
C70A C62A C16A 51.3(19) . 6_565
C10A C62A C19A 144(6) 6_565 6_565
C11A C62A C19A 49(3) 6_565 6_565
C61A C62A C19A 71(2) . 6_565
C70A C62A C19A 155(3) . 6_565
C16A C62A C19A 121(3) 6_565 6_565
C10A C62A C17A 110(5) 6_565 6_565
C11A C62A C17A 126(4) 6_565 6_565
C45A C62A C17A 121(3) . 6_565
C70A C62A C17A 96(2) . 6_565
C19A C62A C17A 78.7(18) 6_565 6_565
C10A C62A Tb1 66(5) 6_565 6_565
C11A C62A Tb1 95(4) 6_565 6_565
C61A C62A Tb1 78(2) . 6_565
C45A C62A Tb1 90(3) . 6_565
C70A C62A Tb1 67.0(19) . 6_565
C16A C62A Tb1 57.6(19) 6_565 6_565
C19A C62A Tb1 88.4(17) 6_565 6_565
C17A C62A Tb1 66.4(16) 6_565 6_565
C43A C63A C56A 148(2) . 6_565
C43A C63A C56A 148(2) . .
C56A C63A C56A 55(3) 6_565 .
C43A C63A C08A 99.7(15) . .
C56A C63A C08A 103(2) . .
C43A C63A C08A 99.7(15) . 6_565
C56A C63A C08A 103(2) 6_565 6_565
C08A C63A C08A 144(3) . 6_565
C19A C64A C20A 73(3) 6_565 6_565
C19A C64A C18A 68(3) 6_565 6_565
C20A C64A C18A 140(4) 6_565 6_565
C19A C64A C50A 79(4) 6_565 .
C20A C64A C50A 150(5) 6_565 .
C18A C64A C65A 111(4) 6_565 .
C50A C64A C65A 121(4) . .
C19A C64A C22A 131(4) 6_565 6_565
C20A C64A C22A 60(3) 6_565 6_565
C18A C64A C22A 153(4) 6_565 6_565
C50A C64A C22A 143(3) . 6_565
C65A C64A C22A 87(3) . 6_565
C19A C64A C52A 159(4) 6_565 .
C20A C64A C52A 94(3) 6_565 .
C18A C64A C52A 120(3) 6_565 .
C50A C64A C52A 110(3) . .
C65A C64A C52A 119(3) . .
C19A C64A C24A 121(3) 6_565 6_565
C20A C64A C24A 155(4) 6_565 6_565
C18A C64A C24A 54(2) 6_565 6_565
C65A C64A C24A 151(4) . 6_565
C22A C64A C24A 100(3) 6_565 6_565
C52A C64A C24A 66(2) . 6_565
C19A C64A C23A 161(4) 6_565 6_565
C20A C64A C23A 112(4) 6_565 6_565
C18A C64A C23A 102(3) 6_565 6_565
C50A C64A C23A 91(3) . 6_565
C65A C64A C23A 135(3) . 6_565
C22A C64A C23A 53(2) 6_565 6_565
C24A C64A C23A 47.9(16) 6_565 6_565
C20A C65A C19A 113(7) 6_565 6_565
C20A C65A C64A 62(5) 6_565 .
C19A C65A C64A 53(3) 6_565 .
C20A C65A C21A 80(5) 6_565 6_565
C19A C65A C21A 167(5) 6_565 6_565
C64A C65A C21A 138(4) . 6_565
C20A C65A C45A 174(7) 6_565 .
C19A C65A C45A 61(3) 6_565 .
C64A C65A C45A 113(4) . .
C21A C65A C45A 106(4) 6_565 .
C20A C65A C60A 57(5) 6_565 .
C19A C65A C60A 169(5) 6_565 .
C64A C65A C60A 116(4) . .
C45A C65A C60A 129(4) . .
C20A C65A C11A 164(7) 6_565 6_565
C19A C65A C11A 51(3) 6_565 6_565
C64A C65A C11A 102(3) . 6_565
C21A C65A C11A 117(3) 6_565 6_565
C60A C65A C11A 139(4) . 6_565
C19A C65A C22A 102(4) 6_565 6_565
C64A C65A C22A 48(2) . 6_565
C21A C65A C22A 89(3) 6_565 6_565
C45A C65A C22A 157(4) . 6_565
C60A C65A C22A 68(3) . 6_565
C11A C65A C22A 148(3) 6_565 6_565
C03A C66A C02A 166(10) 6_565 6_565
C03A C66A C73A 110(7) 6_565 .
C02A C66A C73A 60(4) 6_565 .
C02A C66A C75A 162(7) 6_565 .
C73A C66A C75A 109(4) . .
C03A C66A C51A 137(7) 6_565 .
C02A C66A C51A 48(4) 6_565 .
C73A C66A C51A 107(3) . .
C75A C66A C51A 135(5) . .
C02A C66A C04A 142(6) 6_565 6_565
C73A C66A C04A 144(5) . 6_565
C51A C66A C04A 95(3) . 6_565
C03A C66A C26A 46(5) 6_565 6_565
C02A C66A C26A 123(6) 6_565 6_565
C73A C66A C26A 64(3) . 6_565
C51A C66A C26A 156(4) . 6_565
C04A C66A C26A 84(3) 6_565 6_565
C03A C66A C29A 123(7) 6_565 6_565
C02A C66A C29A 46(4) 6_565 6_565
C75A C66A C29A 122(4) . 6_565
C51A C66A C29A 92(3) . 6_565
C04A C66A C29A 151(4) 6_565 6_565
C26A C66A C29A 78(3) 6_565 6_565
C03A C66A C01A 142(7) 6_565 6_565
C73A C66A C01A 96(3) . 6_565
C75A C66A C01A 138(4) . 6_565
C04A C66A C01A 101(3) 6_565 6_565
C26A C66A C01A 146(3) 6_565 6_565
C29A C66A C01A 82(3) 6_565 6_565
C13A C67A C27A 128(6) 6_565 6_565
C13A C67A C46A 94(4) 6_565 .
C13A C67A C14A 71(4) 6_565 6_565
C27A C67A C14A 155(5) 6_565 6_565
C46A C67A C14A 159(3) . 6_565
C13A C67A C37A 144(5) 6_565 .
C27A C67A C37A 82(4) 6_565 .
C46A C67A C37A 114(3) . .
C14A C67A C37A 75(2) 6_565 .
C27A C67A C68A 150(5) 6_565 .
C46A C67A C68A 119(2) . .
C37A C67A C68A 117(3) . .
C13A C67A C36A 164(6) 6_565 6_565
C27A C67A C36A 64(3) 6_565 6_565
C46A C67A C36A 97(3) . 6_565
C14A C67A C36A 95(3) 6_565 6_565
C68A C67A C36A 137(3) . 6_565
C13A C67A Tb1 93(5) 6_565 6_565
C27A C67A Tb1 72(4) 6_565 6_565
C46A C67A Tb1 74.1(19) . 6_565
C14A C67A Tb1 91(2) 6_565 6_565
C37A C67A Tb1 76(2) . 6_565
C68A C67A Tb1 89.0(18) . 6_565
C36A C67A Tb1 79(2) 6_565 6_565
C13A C68A C14A 84(3) 6_565 6_565
C13A C68A C15A 74(3) 6_565 6_565
C14A C68A C15A 150(3) 6_565 6_565
C13A C68A C69A 91(3) 6_565 .
C14A C68A C69A 164(3) 6_565 .
C14A C68A C67A 62(2) 6_565 .
C15A C68A C67A 93(2) 6_565 .
C69A C68A C67A 110(2) . .
C13A C68A C43A 143(4) 6_565 .
C14A C68A C43A 61(2) 6_565 .
C15A C68A C43A 133(3) 6_565 .
C69A C68A C43A 120(2) . .
C67A C68A C43A 121(2) . .
C13A C68A C08A 125(4) 6_565 6_565
C14A C68A C08A 142(3) 6_565 6_565
C15A C68A C08A 50.9(19) 6_565 6_565
C67A C68A C08A 140(2) . 6_565
C43A C68A C08A 84.6(19) . 6_565
C13A C68A Tb1 64(3) 6_565 6_565
C14A C68A Tb1 77.8(19) 6_565 6_565
C15A C68A Tb1 74(2) 6_565 6_565
C69A C68A Tb1 86.4(16) . 6_565
C67A C68A Tb1 58.3(16) . 6_565
C43A C68A Tb1 96.1(14) . 6_565
C08A C68A Tb1 92.0(16) 6_565 6_565
C15A C69A C08A 141(10) 6_565 6_565
C15A C69A C54A 140(10) 6_565 .
C15A C69A C77A 50(7) 6_565 .
C08A C69A C77A 132(4) 6_565 .
C54A C69A C77A 103(2) . .
C15A C69A C68A 73(7) 6_565 .
C08A C69A C68A 89(3) 6_565 .
C54A C69A C68A 122(3) . .
C77A C69A C68A 123(3) . .
C08A C69A C13A 121(3) 6_565 6_565
C54A C69A C13A 151(3) . 6_565
C77A C69A C13A 92(2) . 6_565
C15A C69A C07A 49(6) 6_565 6_565
C08A C69A C07A 128(4) 6_565 6_565
C54A C69A C07A 101(2) . 6_565
C68A C69A C07A 122(2) . 6_565
C13A C69A C07A 91(2) 6_565 6_565
C10A C70A C07A 86(4) 6_565 6_565
C10A C70A C46A 124(4) 6_565 .
C07A C70A C46A 135(4) 6_565 .
C10A C70A C16A 79(3) 6_565 6_565
C07A C70A C16A 153(4) 6_565 6_565
C46A C70A C16A 47(2) . 6_565
C10A C70A C77A 104(4) 6_565 .
C46A C70A C77A 118(3) . .
C16A C70A C77A 153(4) 6_565 .
C07A C70A C62A 102(3) 6_565 .
C46A C70A C62A 112(3) . .
C16A C70A C62A 66(2) 6_565 .
C77A C70A C62A 120(3) . .
C10A C70A C15A 127(4) 6_565 6_565
C07A C70A C15A 50(2) 6_565 6_565
C46A C70A C15A 85(2) . 6_565
C16A C70A C15A 124(3) 6_565 6_565
C62A C70A C15A 141(3) . 6_565
C10A C70A Tb1 79(4) 6_565 6_565
C07A C70A Tb1 91(3) 6_565 6_565
C46A C70A Tb1 67.5(18) . 6_565
C16A C70A Tb1 65(2) 6_565 6_565
C77A C70A Tb1 89(3) . 6_565
C62A C70A Tb1 81(2) . 6_565
C15A C70A Tb1 73.1(18) 6_565 6_565
C32A C71A C29A 89(7) 6_565 6_565
C29A C71A C49A 109(5) 6_565 .
C32A C71A C12A 87(7) 6_565 6_565
C29A C71A C12A 169(6) 6_565 6_565
C49A C71A C12A 66(3) . 6_565
C32A C71A C47A 141(8) 6_565 .
C29A C71A C47A 125(5) 6_565 .
C49A C71A C47A 120(4) . .
C12A C71A C47A 56(3) 6_565 .
C32A C71A C73A 101(7) 6_565 .
C49A C71A C73A 119(4) . .
C12A C71A C73A 163(4) 6_565 .
C47A C71A C73A 113(3) . .
C32A C71A C02A 146(7) 6_565 6_565
C29A C71A C02A 58(4) 6_565 6_565
C49A C71A C02A 159(4) . 6_565
C12A C71A C02A 124(4) 6_565 6_565
C47A C71A C02A 68(2) . 6_565
C73A C71A C02A 46(2) . 6_565
C05A C72A C07A 100(10) 6_565 6_565
C05A C72A C04A 106(10) 6_565 6_565
C07A C72A C04A 134(4) 6_565 6_565
C07A C72A C76A 109(4) 6_565 .
C04A C72A C76A 100(4) 6_565 .
C05A C72A C74A 127(10) 6_565 .
C07A C72A C74A 120(3) 6_565 .
C76A C72A C74A 120(4) . .
C05A C72A C77A 115(10) 6_565 .
C04A C72A C77A 119(3) 6_565 .
C76A C72A C77A 124(3) . .
C74A C72A C77A 104(2) . .
C07A C72A C06A 99(3) 6_565 6_565
C04A C72A C06A 110(4) 6_565 6_565
C74A C72A C06A 131(4) . 6_565
C77A C72A C06A 114(3) . 6_565
C29A C73A C02A 95(7) 6_565 6_565
C29A C73A C30A 106(7) 6_565 .
C02A C73A C30A 150(5) 6_565 .
C29A C73A C66A 127(7) 6_565 .
C30A C73A C66A 121(4) . .
C02A C73A C71A 76(3) 6_565 .
C30A C73A C71A 122(3) . .
C66A C73A C71A 108(3) . .
C29A C73A C26A 156(8) 6_565 6_565
C02A C73A C26A 101(3) 6_565 6_565
C30A C73A C26A 53(2) . 6_565
C66A C73A C26A 68(3) . 6_565
C71A C73A C26A 157(3) . 6_565
C02A C73A C32A 100(3) 6_565 6_565
C30A C73A C32A 99(3) . 6_565
C66A C73A C32A 131(3) . 6_565
C26A C73A C32A 146(3) 6_565 6_565
C29A C73A C03A 146(8) 6_565 6_565
C02A C73A C03A 53(2) 6_565 6_565
C30A C73A C03A 100(3) . 6_565
C71A C73A C03A 126(3) . 6_565
C26A C73A C03A 47.8(18) 6_565 6_565
C32A C73A C03A 147(3) 6_565 6_565
C04A C74A C09A 116(9) 6_565 6_565
C04A C74A C72A 73(7) 6_565 .
C09A C74A C72A 131(4) 6_565 .
C04A C74A C54A 137(10) 6_565 .
C72A C74A C54A 105(3) . .
C04A C74A C75A 47(6) 6_565 .
C09A C74A C75A 84(3) 6_565 .
C72A C74A C75A 120(4) . .
C54A C74A C75A 118(3) . .
C04A C74A C05A 66(6) 6_565 6_565
C09A C74A C05A 132(4) 6_565 6_565
C54A C74A C05A 109(3) . 6_565
C75A C74A C05A 113(3) . 6_565
C09A C74A C03A 107(3) 6_565 6_565
C72A C74A C03A 97(3) . 6_565
C54A C74A C03A 139(3) . 6_565
C05A C74A C03A 90(3) 6_565 6_565
C03A C75A C04A 87(4) 6_565 6_565
C03A C75A C26A 83(4) 6_565 6_565
C04A C75A C26A 160(4) 6_565 6_565
C04A C75A C66A 86(3) 6_565 .
C26A C75A C66A 83(3) 6_565 .
C03A C75A C74A 105(4) 6_565 .
C26A C75A C74A 167(4) 6_565 .
C66A C75A C74A 104(3) . .
C03A C75A C31A 128(5) 6_565 .
C04A C75A C31A 133(4) 6_565 .
C26A C75A C31A 47.5(19) 6_565 .
C66A C75A C31A 127(3) . .
C74A C75A C31A 121(3) . .
C03A C75A C09A 140(4) 6_565 6_565
C04A C75A C09A 55(3) 6_565 6_565
C26A C75A C09A 128(3) 6_565 6_565
C66A C75A C09A 137(3) . 6_565
C31A C75A C09A 81(2) . 6_565
C06A C76A C05A 124(10) 6_565 6_565
C06A C76A C51A 104(10) 6_565 .
C05A C76A C51A 132(6) 6_565 .
C06A C76A C01A 81(10) 6_565 6_565
C05A C76A C01A 152(5) 6_565 6_565
C06A C76A C72A 126(10) 6_565 .
C51A C76A C72A 130(5) . .
C01A C76A C72A 151(5) 6_565 .
C05A C76A C45A 117(4) 6_565 .
C51A C76A C45A 109(5) . .
C01A C76A C45A 83(3) 6_565 .
C72A C76A C45A 119(3) . .
C05A C76A C11A 102(4) 6_565 6_565
C51A C76A C11A 124(5) . 6_565
C01A C76A C11A 99(3) 6_565 6_565
C72A C76A C11A 104(3) . 6_565
C07A C77A C15A 152(10) 6_565 6_565
C07A C77A C70A 59(7) 6_565 .
C15A C77A C70A 106(4) 6_565 .
C07A C77A C69A 159(10) 6_565 .
C70A C77A C69A 122(3) . .
C07A C77A C72A 59(7) 6_565 .
C15A C77A C72A 124(4) 6_565 .
C70A C77A C72A 117(3) . .
C69A C77A C72A 111(3) . .
C07A C77A C05A 52(7) 6_565 6_565
C15A C77A C05A 127(5) 6_565 6_565
C70A C77A C05A 109(3) . 6_565
C69A C77A C05A 117(3) . 6_565
C15A C77A C10A 124(4) 6_565 6_565
C69A C77A C10A 141(3) . 6_565
C72A C77A C10A 90(2) . 6_565
C05A C77A C10A 83(2) 6_565 6_565
C07A C77A Tb1 80(10) 6_565 6_565
C15A C77A Tb1 72(4) 6_565 6_565
C70A C77A Tb1 63(2) . 6_565
C69A C77A Tb1 83(2) . 6_565
C72A C77A Tb1 96(3) . 6_565
C05A C77A Tb1 91(3) 6_565 6_565
C10A C77A Tb1 61.2(19) 6_565 6_565
C16A C78A C17A 94(4) 6_565 6_565
C16A C78A C55A 149(5) 6_565 .
C17A C78A C55A 88(4) 6_565 .
C16A C78A C61A 69(3) 6_565 .
C55A C78A C61A 116(3) . .
C16A C78A C39A 142(4) 6_565 6_565
C17A C78A C39A 67(3) 6_565 6_565
C61A C78A C39A 95(3) . 6_565
C17A C78A C46A 131(4) 6_565 .
C55A C78A C46A 123(3) . .
C61A C78A C46A 109(2) . .
C39A C78A C46A 135(3) 6_565 .
C16A C78A C27A 66(3) 6_565 6_565
C17A C78A C27A 142(4) 6_565 6_565
C55A C78A C27A 94(3) . 6_565
C61A C78A C27A 131(3) . 6_565
C39A C78A C27A 108(3) 6_565 6_565
C16A C78A Tb1 63(3) 6_565 6_565
C17A C78A Tb1 83(3) 6_565 6_565
C55A C78A Tb1 86(2) . 6_565
C61A C78A Tb1 84(2) . 6_565
C39A C78A Tb1 81(2) 6_565 6_565
C46A C78A Tb1 64.9(16) . 6_565
C27A C78A Tb1 59.3(17) 6_565 6_565
C34A C79A C22A 115(9) 6_565 6_565
C34A C79A C38A 95(7) 6_565 .
C22A C79A C38A 143(4) 6_565 .
C34A C79A C59A 62(7) 6_565 .
C22A C79A C59A 90(3) 6_565 .
C38A C79A C59A 124(3) . .
C34A C79A C52A 139(9) 6_565 .
C38A C79A C52A 106(4) . .
C59A C79A C52A 126(3) . .
C34A C79A C35A 47(6) 6_565 6_565
C22A C79A C35A 107(4) 6_565 6_565
C38A C79A C35A 109(3) . 6_565
C52A C79A C35A 144(3) . 6_565
C34A C79A C23A 144(8) 6_565 6_565
C22A C79A C23A 50(2) 6_565 6_565
C38A C79A C23A 93(3) . 6_565
C59A C79A C23A 136(3) . 6_565
C35A C79A C23A 155(3) 6_565 6_565
C34A C79A C41A 134(8) 6_565 6_565
C22A C79A C41A 94(3) 6_565 6_565
C38A C79A C41A 49(2) . 6_565
C59A C79A C41A 157(3) . 6_565
C52A C79A C41A 57(3) . 6_565
C35A C79A C41A 155(3) 6_565 6_565
C35A C80A C35A 117(5) . 6_565
C35A C80A C49A 102(3) . 6_565
C35A C80A C49A 137(4) 6_565 6_565
C35A C80A C49A 137(4) . .
C35A C80A C49A 102(3) 6_565 .
C35A C80A C59A 117(3) 6_565 6_565
C49A C80A C59A 95(3) 6_565 6_565
C49A C80A C59A 127(3) . 6_565
C35A C80A C59A 117(3) . .
C49A C80A C59A 127(3) 6_565 .
C49A C80A C59A 95(3) . .
C59A C80A C59A 113(3) 6_565 .
C35A C80A C12A 157(3) . 6_565
C35A C80A C12A 51(3) 6_565 6_565
C49A C80A C12A 86(3) 6_565 6_565
C49A C80A C12A 52(3) . 6_565
C59A C80A C12A 144(2) 6_565 6_565
C35A C80A C12A 51(3) . .
C35A C80A C12A 157(3) 6_565 .
C49A C80A C12A 52(3) 6_565 .
C49A C80A C12A 86(3) . .
C59A C80A C12A 144(2) . .
C12A C80A C12A 131(3) 6_565 .
C81A C81A C58A 90(2) 6_565 6_565
C81A C81A C25A 160.9(15) 6_565 .
C58A C81A C25A 79(2) 6_565 .
C81A C81A C40A 71.2(12) 6_565 .
C58A C81A C40A 157(3) 6_565 .
C25A C81A C40A 115(2) . .
C81A C81A C58A 52.6(15) 6_565 .
C25A C81A C58A 115(2) . .
C40A C81A C58A 122(2) . .
C81A C81A C82A 142.8(17) 6_565 6_565
C58A C81A C82A 55(2) 6_565 6_565
C40A C81A C82A 138(2) . 6_565
C58A C81A C82A 92(2) . 6_565
C81A C81A C53A 122.2(15) 6_565 6_565
C58A C81A C53A 139(3) 6_565 6_565
C25A C81A C53A 62.8(19) . 6_565
C40A C81A C53A 52.6(15) . 6_565
C58A C81A C53A 158(2) . 6_565
C82A C81A C53A 86(2) 6_565 6_565
C25A C82A C39A 123(6) 6_565 6_565
C25A C82A C58A 98(5) 6_565 .
C39A C82A C58A 123(4) 6_565 .
C25A C82A C55A 141(5) 6_565 .
C58A C82A C55A 110(3) . .
C39A C82A C57A 100(3) 6_565 .
C58A C82A C57A 124(3) . .
C55A C82A C57A 118(3) . .
C25A C82A C81A 54(4) 6_565 6_565
C39A C82A C81A 149(4) 6_565 6_565
C55A C82A C81A 149(4) . 6_565
C57A C82A C81A 81(2) . 6_565
C25A C82A C28A 147(6) 6_565 6_565
C39A C82A C28A 51(3) 6_565 6_565
C58A C82A C28A 73(2) . 6_565
C57A C82A C28A 143(3) . 6_565
C81A C82A C28A 112(3) 6_565 6_565
N2 Ni1 N4 176.8(4) . .
N2 Ni1 N3 90.0(2) . .
N4 Ni1 N3 89.9(2) . .
N2 Ni1 N3 90.0(2) . 6_565
N4 Ni1 N3 89.9(2) . 6_565
N3 Ni1 N3 177.5(4) . 6_565
C01P N2 C01P 104.1(10) 6_565 .
C01P N2 Ni1 128.0(5) 6_565 .
C01P N2 Ni1 128.0(5) . .
C06P N3 C03P 105.2(7) . .
C06P N3 Ni1 127.8(6) . .
C03P N3 Ni1 127.0(6) . .
C08P N4 C08P 104.4(10) 6_565 .
C08P N4 Ni1 127.7(5) . .
C08P N4 Ni1 127.7(5) 6_565 .
C02P C01P N2 124.9(8) . .
C02P C01P C09P 123.2(9) . .
N2 C01P C09P 111.8(8) . .
C03P C02P C01P 124.2(9) . .
C03P C02P H02P 117.9 . .
C01P C02P H02P 117.9 . .
C02P C03P N3 125.8(8) . .
C02P C03P C04P 123.7(9) . .
N3 C03P C04P 110.4(8) . .
C05P C04P C03P 106.9(8) . .
C05P C04P C15P 129.4(9) . .
C03P C04P C15P 123.7(8) . .
C04P C05P C06P 106.0(8) . .
C04P C05P C13P 129.7(9) . .
C06P C05P C13P 124.3(8) . .
N3 C06P C07P 125.5(8) . .
N3 C06P C05P 111.6(8) . .
C07P C06P C05P 123.0(8) . .
C08P C07P C06P 123.7(8) . .
C08P C07P H07P 118.2 . .
C06P C07P H07P 118.2 . .
N4 C08P C07P 125.4(8) . .
N4 C08P C10P 111.4(8) . .
C07P C08P C10P 123.2(8) . .
C09P C09P C01P 106.1(6) 6_565 .
C09P C09P C17P 128.5(6) 6_565 .
C01P C09P C17P 125.2(9) . .
C10P C10P C08P 106.4(6) 6_565 .
C10P C10P C11P 128.8(6) 6_565 .
C08P C10P C11P 124.6(9) . .
C10P C11P C12P 112.0(8) . .
C10P C11P H11A 109.2 . .
C12P C11P H11A 109.2 . .
C10P C11P H11B 109.2 . .
C12P C11P H11B 109.2 . .
H11A C11P H11B 107.9 . .
C11P C12P H12A 109.5 . .
C11P C12P H12B 109.5 . .
H12A C12P H12B 109.5 . .
C11P C12P H12C 109.5 . .
H12A C12P H12C 109.5 . .
H12B C12P H12C 109.5 . .
C05P C13P C14P 113.6(9) . .
C05P C13P H13A 108.9 . .
C14P C13P H13A 108.9 . .
C05P C13P H13B 108.9 . .
C14P C13P H13B 108.9 . .
H13A C13P H13B 107.7 . .
C13P C14P H14A 109.5 . .
C13P C14P H14B 109.5 . .
H14A C14P H14B 109.5 . .
C13P C14P H14C 109.5 . .
H14A C14P H14C 109.5 . .
H14B C14P H14C 109.5 . .
C04P C15P C16P 112.2(9) . .
C04P C15P H15A 109.2 . .
C16P C15P H15A 109.2 . .
C04P C15P H15B 109.2 . .
C16P C15P H15B 109.2 . .
H15A C15P H15B 107.9 . .
C15P C16P H16A 109.5 . .
C15P C16P H16B 109.5 . .
H16A C16P H16B 109.5 . .
C15P C16P H16C 109.5 . .
H16A C16P H16C 109.5 . .
H16B C16P H16C 109.5 . .
C09P C17P C18P 113.5(8) . .
C09P C17P H17A 108.9 . .
C18P C17P H17A 108.9 . .
C09P C17P H17B 108.9 . .
C18P C17P H17B 108.9 . .
H17A C17P H17B 107.7 . .
C17P C18P H18A 109.5 . .
C17P C18P H18B 109.5 . .
H18A C18P H18B 109.5 . .
C17P C18P H18C 109.5 . .
H18A C18P H18C 109.5 . .
H18B C18P H18C 109.5 . .
C06Z C01Z C02Z 120.0(16) . .
C06Z C01Z H01Z 120.0 . .
C02Z C01Z H01Z 120.0 . .
C03Z C02Z C01Z 119.5(15) . .
C03Z C02Z H02Z 120.2 . .
C01Z C02Z H02Z 120.2 . .
C02Z C03Z C04Z 120.4(15) . .
C02Z C03Z H03Z 119.8 . .
C04Z C03Z H03Z 119.8 . .
C03Z C04Z C05Z 120.0(15) . .
C03Z C04Z H04Z 120.0 . .
C05Z C04Z H04Z 120.0 . .
C06Z C05Z C04Z 120.1(13) . .
C06Z C05Z H05Z 119.9 . .
C04Z C05Z H05Z 119.9 . .
C01Z C06Z C05Z 119.9(13) . .
C01Z C06Z H06Z 120.0 . .
C05Z C06Z H06Z 120.0 . .
C08Z C07Z C12Z 120.0 . .
C08Z C07Z H07Z 120.0 . .
C12Z C07Z H07Z 120.0 . .
C09Z C08Z C07Z 120.0 . .
C09Z C08Z H08Z 120.0 . .
C07Z C08Z H08Z 120.0 . .
C08Z C09Z C10Z 120.0 . .
C08Z C09Z H09Z 120.0 . .
C10Z C09Z H09Z 120.0 . .
C11Z C10Z C09Z 120.0 . .
C11Z C10Z H10Z 120.0 . .
C09Z C10Z H10Z 120.0 . .
C10Z C11Z C12Z 120.0 . .
C10Z C11Z H11Z 120.0 . .
C12Z C11Z H11Z 120.0 . .
C11Z C12Z C07Z 120.0 . .
C11Z C12Z H12Z 120.0 . .
C07Z C12Z H12Z 120.0 . .

loop_
_geom_bond_atom_site_label_1
_geom_bond_atom_site_label_2
_geom_bond_distance
_geom_bond_site_symmetry_2
Tb1 N1 1.63(5) 6_565
Tb1 C27A 2.30(4) .
Tb1 N1 2.32(3) .
Tb1 C83 2.36(5) .
Tb1 C16A 2.37(4) .
Tb1 C67A 2.41(4) 6_565
Tb1 C46A 2.43(3) 6_565
Tb1 C37A 2.50(5) 6_565
Tb1 C13A 2.56(5) .
Tb1 C10A 2.59(4) .
Tb1 C36A 2.61(5) .
Tb1 C70A 2.61(3) 6_565
C83 N1 0.94(5) 6_565
C83 N1 0.94(5) .
C83 Tb1 2.36(5) 6_565
N1 N1 1.03(7) 6_565
N1 Tb1 1.63(5) 6_565
Tb2 Tb2 2.74(5) 6_565
Tb4 Tb4 2.34(15) 6_565
Tb5 Tb5 1.08(15) 6_565
C01A C51A 0.59(5) 6_565
C01A C47A 1.07(5) 6_565
C01A C06A 1.36(4) .
C01A C76A 1.37(6) 6_565
C01A C21A 1.42(4) .
C01A C02A 1.48(4) .
C02A C66A 0.77(5) 6_565
C02A C51A 1.14(6) 6_565
C02A C73A 1.24(5) 6_565
C02A C29A 1.41(4) .
C02A C03A 1.42(4) .
C02A C71A 1.67(6) 6_565
C03A C66A 0.65(5) 6_565
C03A C75A 0.78(5) 6_565
C03A C04A 1.36(4) .
C03A C26A 1.42(4) .
C04A C74A 0.50(6) 6_565
C04A C75A 1.15(5) 6_565
C04A C72A 1.36(6) 6_565
C04A C09A 1.43(4) .
C04A C05A 1.44(4) .
C05A C72A 0.24(7) 6_565
C05A C76A 1.16(6) 6_565
C05A C07A 1.38(4) .
C05A C06A 1.42(4) .
C05A C74A 1.57(5) 6_565
C05A C77A 1.61(6) 6_565
C06A C76A 0.40(6) 6_565
C06A C45A 1.18(6) 6_565
C06A C51A 1.32(6) 6_565
C06A C11A 1.41(4) .
C06A C72A 1.66(6) 6_565
C07A C77A 0.44(5) 6_565
C07A C70A 1.20(5) 6_565
C07A C72A 1.32(6) 6_565
C07A C10A 1.40(4) .
C07A C15A 1.54(4) .
C08A C54A 0.75(4) 6_565
C08A C69A 1.02(5) 6_565
C08A C56A 1.29(4) 6_565
C08A C09A 1.35(4) .
C08A C15A 1.38(4) .
C08A C63A 1.68(4) .
C09A C54A 0.79(4) 6_565
C09A C74A 1.14(5) 6_565
C09A C56A 1.30(4) 6_565
C09A C33A 1.39(4) .
C10A C62A 0.74(4) 6_565
C10A C70A 0.82(4) 6_565
C10A C11A 1.38(4) .
C10A C16A 1.40(4) .
C11A C45A 0.49(6) 6_565
C11A C62A 0.97(5) 6_565
C11A C19A 1.47(4) .
C12A C60A 1.30(7) 6_565
C12A C47A 1.33(7) 6_565
C12A C21A 1.38(7) .
C12A C59A 1.38(6) 6_565
C12A C71A 1.39(6) 6_565
C12A C35A 1.48(7) .
C12A C49A 1.51(7) 6_565
C12A C32A 1.53(8) .
C13A C67A 0.74(4) 6_565
C13A C68A 0.94(4) 6_565
C13A C14A 1.36(4) .
C13A C15A 1.43(4) .
C13A C27A 1.43(4) .
C13A C46A 1.63(5) 6_565
C14A C68A 1.10(4) 6_565
C14A C43A 1.39(3) .
C14A C67A 1.41(4) 6_565
C14A C44A 1.45(3) .
C14A C14A 1.62(6) 6_565
C15A C69A 0.44(5) 6_565
C15A C77A 1.14(5) 6_565
C15A C68A 1.37(5) 6_565
C16A C78A 0.94(4) 6_565
C16A C46A 1.03(4) 6_565
C16A C70A 1.31(4) 6_565
C16A C61A 1.38(5) 6_565
C16A C17A 1.39(4) .
C16A C62A 1.52(5) 6_565
C16A C27A 1.57(4) .
C17A C61A 0.70(5) 6_565
C17A C78A 0.96(4) 6_565
C17A C39A 1.43(5) .
C17A C18A 1.44(4) .
C17A C50A 1.51(5) 6_565
C17A C55A 1.63(5) 6_565
C18A C50A 0.26(6) 6_565
C18A C61A 1.27(5) 6_565
C18A C64A 1.36(5) 6_565
C18A C19A 1.42(3) .
C18A C24A 1.43(3) .
C18A C57A 1.70(5) 6_565
C19A C65A 1.01(5) 6_565
C19A C64A 1.14(5) 6_565
C19A C45A 1.36(5) 6_565
C19A C20A 1.42(4) .
C19A C50A 1.62(6) 6_565
C20A C65A 0.68(5) 6_565
C20A C64A 1.24(5) 6_565
C20A C60A 1.29(6) 6_565
C20A C22A 1.38(4) .
C20A C21A 1.53(4) .
C21A C60A 0.59(6) 6_565
C21A C47A 0.79(5) 6_565
C21A C65A 1.49(7) 6_565
C22A C52A 0.90(5) 6_565
C22A C79A 1.16(5) 6_565
C22A C34A 1.45(4) .
C22A C23A 1.46(4) .
C22A C64A 1.49(5) 6_565
C23A C52A 0.57(5) 6_565
C23A C53A 0.98(5) 6_565
C23A C24A 1.40(4) .
C23A C41A 1.47(4) .
C24A C57A 0.66(4) 6_565
C24A C50A 1.18(5) 6_565
C24A C53A 1.23(4) 6_565
C24A C25A 1.50(3) .
C24A C64A 1.69(4) 6_565
C25A C82A 0.70(4) 6_565
C25A C57A 0.91(4) 6_565
C25A C81A 1.39(4) .
C25A C39A 1.50(4) .
C25A C58A 1.64(4) 6_565
C26A C26A 1.22(6) 6_565
C26A C31A 1.24(3) .
C26A C75A 1.28(5) 6_565
C26A C30A 1.41(4) .
C27A C46A 0.82(5) 6_565
C27A C67A 0.86(5) 6_565
C27A C36A 1.41(5) .
C27A C37A 1.58(5) 6_565
C28A C48A 0.39(6) 6_565
C28A C55A 1.18(6) 6_565
C28A C36A 1.25(4) .
C28A C42A 1.43(4) .
C28A C39A 1.49(4) .
C28A C37A 1.61(5) 6_565
C29A C73A 0.59(5) 6_565
C29A C71A 0.93(5) 6_565
C29A C32A 1.17(7) .
C29A C30A 1.54(4) .
C30A C73A 1.26(4) 6_565
C30A C73A 1.26(4) .
C30A C26A 1.41(4) 6_565
C30A C29A 1.54(4) 6_565
C31A C26A 1.24(3) 6_565
C31A C33A 1.29(4) .
C31A C33A 1.29(4) 6_565
C31A C75A 1.66(4) 6_565
C31A C75A 1.66(4) .
C32A C71A 0.73(6) 6_565
C32A C49A 0.74(6) 6_565
C32A C49A 1.40(7) .
C32A C32A 1.66(12) 6_565
C33A C33A 0.55(6) 6_565
C33A C56A 1.20(4) 6_565
C33A C56A 1.44(4) .
C34A C79A 0.50(5) 6_565
C34A C59A 1.28(6) 6_565
C34A C35A 1.38(4) .
C34A C38A 1.51(4) .
C35A C59A 0.56(5) 6_565
C35A C80A 1.27(4) .
C35A C79A 1.67(6) 6_565
C36A C37A 0.53(5) 6_565
C36A C48A 1.07(5) 6_565
C36A C67A 1.56(5) 6_565
C36A C44A 1.67(4) .
C37A C36A 0.53(5) 6_565
C37A C44A 1.17(4) .
C37A C48A 1.43(4) .
C37A C67A 1.45(4) .
C37A C27A 1.58(5) 6_565
C37A C28A 1.61(5) 6_565
C37A Tb1 2.50(5) 6_565
C38A C79A 1.38(4) .
C38A C79A 1.38(4) 6_565
C38A C34A 1.51(4) 6_565
C38A C41A 1.52(4) .
C38A C41A 1.52(4) 6_565
C39A C55A 0.54(4) 6_565
C39A C82A 1.00(5) 6_565
C39A C78A 1.49(6) 6_565
C40A C81A 1.40(4) 6_565
C40A C81A 1.40(4) .
C40A C41A 1.44(4) .
C40A C41A 1.44(4) 6_565
C40A C53A 1.58(3) 6_565
C40A C53A 1.58(3) .
C41A C41A 1.08(6) 6_565
C41A C53A 1.35(5) 6_565
C42A C58A 1.40(4) .
C42A C58A 1.40(4) 6_565
C42A C48A 1.43(4) .
C42A C48A 1.43(4) 6_565
C42A C28A 1.43(4) 6_565
C43A C63A 1.20(3) .
C43A C14A 1.39(3) 6_565
C43A C68A 1.55(3) 6_565
C43A C68A 1.55(3) .
C44A C37A 1.17(4) 6_565
C44A C14A 1.45(3) 6_565
C44A C36A 1.67(4) 6_565
C44A Tb1 2.99(2) 6_565
C45A C11A 0.49(6) 6_565
C45A C06A 1.18(6) 6_565
C45A C19A 1.36(5) 6_565
C45A C62A 1.44(5) .
C45A C65A 1.52(6) .
C45A C76A 1.55(5) .
C46A C27A 0.82(5) 6_565
C46A C16A 1.03(4) 6_565
C46A C70A 1.29(4) .
C46A C67A 1.39(4) .
C46A C78A 1.56(4) .
C46A C13A 1.63(5) 6_565
C46A Tb1 2.43(3) 6_565
C47A C21A 0.79(5) 6_565
C47A C01A 1.07(5) 6_565
C47A C60A 1.30(6) .
C47A C12A 1.33(7) 6_565
C47A C71A 1.42(5) .
C47A C51A 1.50(5) .
C48A C28A 0.39(6) 6_565
C48A C36A 1.07(5) 6_565
C48A C55A 1.47(4) .
C48A Tb1 2.96(5) 6_565
C49A C32A 0.74(6) 6_565
C49A C49A 0.85(11) 6_565
C49A C71A 1.38(6) .
C49A C80A 1.40(6) .
C49A C12A 1.51(7) 6_565
C50A C18A 0.26(6) 6_565
C50A C24A 1.18(5) 6_565
C50A C64A 1.38(5) .
C50A C61A 1.45(4) .
C50A C57A 1.45(5) .
C50A C17A 1.51(5) 6_565
C50A C19A 1.62(6) 6_565
C51A C01A 0.59(5) 6_565
C51A C02A 1.14(6) 6_565
C51A C76A 1.17(6) .
C51A C06A 1.32(6) 6_565
C51A C66A 1.50(6) .
C52A C23A 0.57(5) 6_565
C52A C22A 0.90(5) 6_565
C52A C79A 1.46(5) .
C52A C53A 1.52(5) .
C52A C64A 1.54(5) .
C53A C23A 0.98(5) 6_565
C53A C24A 1.23(4) 6_565
C53A C41A 1.35(5) 6_565
C53A C57A 1.43(4) .
C54A C08A 0.75(4) 6_565
C54A C09A 0.79(4) 6_565
C54A C69A 1.35(4) .
C54A C56A 1.39(4) .
C54A C74A 1.42(4) .
C55A C39A 0.54(4) 6_565
C55A C28A 1.18(6) 6_565
C55A C78A 1.34(4) .
C55A C82A 1.40(4) .
C55A C17A 1.63(5) 6_565
C55A Tb1 2.88(4) 6_565
C56A C56A 1.17(5) 6_565
C56A C33A 1.20(4) 6_565
C56A C63A 1.28(4) .
C56A C08A 1.29(4) 6_565
C56A C09A 1.30(4) 6_565
C57A C24A 0.66(4) 6_565
C57A C25A 0.91(4) 6_565
C57A C82A 1.48(4) .
C58A C58A 0.90(5) 6_565
C58A C81A 1.18(4) 6_565
C58A C82A 1.39(4) .
C58A C81A 1.49(3) .
C58A C25A 1.64(4) 6_565
C59A C35A 0.56(5) 6_565
C59A C34A 1.28(6) 6_565
C59A C12A 1.38(6) 6_565
C59A C79A 1.43(5) .
C59A C60A 1.45(5) .
C59A C80A 1.67(4) .
C60A C21A 0.59(6) 6_565
C60A C20A 1.29(6) 6_565
C60A C12A 1.30(7) 6_565
C60A C65A 1.52(5) .
C61A C17A 0.70(5) 6_565
C61A C18A 1.27(5) 6_565
C61A C62A 1.37(4) .
C61A C16A 1.38(5) 6_565
C61A C78A 1.39(4) .
C61A Tb1 2.86(4) 6_565
C62A C10A 0.74(4) 6_565
C62A C11A 0.97(5) 6_565
C62A C70A 1.49(4) .
C62A C16A 1.52(5) 6_565
C62A Tb1 2.81(4) 6_565
C63A C56A 1.28(4) 6_565
C63A C08A 1.68(4) 6_565
C64A C19A 1.14(5) 6_565
C64A C20A 1.24(5) 6_565
C64A C18A 1.36(5) 6_565
C64A C65A 1.41(5) .
C64A C22A 1.49(5) 6_565
C64A C24A 1.69(4) 6_565
C65A C20A 0.68(5) 6_565
C65A C19A 1.01(5) 6_565
C65A C21A 1.49(7) 6_565
C66A C03A 0.65(5) 6_565
C66A C02A 0.77(5) 6_565
C66A C73A 1.43(5) .
C66A C75A 1.43(7) .
C67A C13A 0.74(4) 6_565
C67A C27A 0.86(5) 6_565
C67A C14A 1.41(4) 6_565
C67A C68A 1.53(4) .
C67A C36A 1.56(5) 6_565
C67A Tb1 2.41(4) 6_565
C68A C13A 0.94(4) 6_565
C68A C14A 1.10(4) 6_565
C68A C15A 1.37(5) 6_565
C68A C69A 1.43(3) .
C68A Tb1 2.83(3) 6_565
C69A C15A 0.44(5) 6_565
C69A C08A 1.02(5) 6_565
C69A C77A 1.38(4) .
C70A C10A 0.82(4) 6_565
C70A C07A 1.20(5) 6_565
C70A C16A 1.31(4) 6_565
C70A C77A 1.36(4) .
C70A Tb1 2.61(3) 6_565
C71A C32A 0.73(6) 6_565
C71A C29A 0.93(5) 6_565
C71A C12A 1.39(6) 6_565
C71A C73A 1.46(5) .
C71A C02A 1.67(6) 6_565
C72A C05A 0.24(7) 6_565
C72A C07A 1.32(6) 6_565
C72A C04A 1.36(6) 6_565
C72A C76A 1.39(5) .
C72A C74A 1.42(4) .
C72A C77A 1.49(4) .
C72A C06A 1.66(6) 6_565
C73A C29A 0.59(5) 6_565
C73A C02A 1.24(5) 6_565
C74A C04A 0.50(6) 6_565
C74A C09A 1.14(5) 6_565
C74A C75A 1.43(4) .
C74A C05A 1.57(5) 6_565
C75A C03A 0.78(5) 6_565
C75A C04A 1.15(5) 6_565
C75A C26A 1.28(5) 6_565
C76A C06A 0.40(6) 6_565
C76A C05A 1.16(6) 6_565
C76A C01A 1.37(6) 6_565
C77A C07A 0.44(5) 6_565
C77A C15A 1.14(5) 6_565
C77A C05A 1.61(6) 6_565
C77A Tb1 2.93(5) 6_565
C78A C16A 0.94(4) 6_565
C78A C17A 0.96(4) 6_565
C78A C39A 1.49(6) 6_565
C78A Tb1 2.64(4) 6_565
C79A C34A 0.50(5) 6_565
C79A C22A 1.16(5) 6_565
C79A C35A 1.67(6) 6_565
C80A C35A 1.27(4) 6_565
C80A C49A 1.40(6) 6_565
C80A C59A 1.67(4) 6_565
C81A C81A 0.90(5) 6_565
C81A C58A 1.18(4) 6_565
C81A C82A 1.68(5) 6_565
C82A C25A 0.70(4) 6_565
C82A C39A 1.00(5) 6_565
C82A C81A 1.68(5) 6_565
Ni1 N2 1.963(11) .
Ni1 N4 1.966(10) .
Ni1 N3 1.973(8) .
Ni1 N3 1.973(8) 6_565
Ni1 C44A 2.82(2) .
N2 C01P 1.377(11) 6_565
N2 C01P 1.377(11) .
N3 C06P 1.365(12) .
N3 C03P 1.375(12) .
N4 C08P 1.375(11) .
N4 C08P 1.375(11) 6_565
C01P C02P 1.375(14) .
C01P C09P 1.445(12) .
C02P C03P 1.370(13) .
C02P H02P 0.9500 .
C03P C04P 1.461(13) .
C04P C05P 1.352(14) .
C04P C15P 1.506(14) .
C05P C06P 1.455(13) .
C05P C13P 1.495(14) .
C06P C07P 1.385(13) .
C07P C08P 1.377(13) .
C07P H07P 0.9500 .
C08P C10P 1.441(12) .
C09P C09P 1.37(2) 6_565
C09P C17P 1.482(14) .
C10P C10P 1.36(2) 6_565
C10P C11P 1.496(13) .
C11P C12P 1.542(14) .
C11P H11A 0.9900 .
C11P H11B 0.9900 .
C12P H12A 0.9800 .
C12P H12B 0.9800 .
C12P H12C 0.9800 .
C13P C14P 1.533(16) .
C13P H13A 0.9900 .
C13P H13B 0.9900 .
C14P H14A 0.9800 .
C14P H14B 0.9800 .
C14P H14C 0.9800 .
C15P C16P 1.542(18) .
C15P H15A 0.9900 .
C15P H15B 0.9900 .
C16P H16A 0.9800 .
C16P H16B 0.9800 .
C16P H16C 0.9800 .
C17P C18P 1.542(15) .
C17P H17A 0.9900 .
C17P H17B 0.9900 .
C18P H18A 0.9800 .
C18P H18B 0.9800 .
C18P H18C 0.9800 .
C01Z C06Z 1.36(2) .
C01Z C02Z 1.42(3) .
C01Z H01Z 0.9500 .
C02Z C03Z 1.36(3) .
C02Z H02Z 0.9500 .
C03Z C04Z 1.37(2) .
C03Z H03Z 0.9500 .
C04Z C05Z 1.38(2) .
C04Z H04Z 0.9500 .
C05Z C06Z 1.38(2) .
C05Z H05Z 0.9500 .
C06Z H06Z 0.9500 .
C07Z C08Z 1.3900 .
C07Z C12Z 1.3900 .
C07Z H07Z 0.9500 .
C08Z C09Z 1.3900 .
C08Z H08Z 0.9500 .
C09Z C10Z 1.3900 .
C09Z H09Z 0.9500 .
C10Z C11Z 1.3900 .
C10Z H10Z 0.9500 .
C11Z C12Z 1.3900 .
C11Z H11Z 0.9500 .
C12Z H12Z 0.9500 .
